data_7235508
loop_
_publ_author_name
'Athanasopoulou, Angeliki A.'
'Raptopoulou, Catherine P.'
'Escuer, Albert'
'Stamatatos, Theocharis C.'

_publ_section_title
;
 Rare nuclearities in Ni(ii) cluster chemistry: a Ni11 cage from the first
 use of N-salicylidene-2-amino-5-chlorobenzoic acid in metal cluster
 chemistry
;
_journal_issue 25
_journal_name_full 'RSC Adv.'
_journal_page_first 12680
_journal_paper_doi 10.1039/C4RA00738G
_journal_volume 4
_journal_year 2014
_chemical_formula_sum 'C133 H159.5 Cl5 N12.5 Ni11 O37.5'
_chemical_formula_weight 3356.29
_space_group_IT_number 14
_space_group_name_Hall '-P 2ybc'
_space_group_name_H-M_alt 'P 1 21/c 1'
_symmetry_cell_setting monoclinic
_symmetry_space_group_name_H-M 'P 1 21/c 1'
_atom_sites_solution_hydrogens geom
_atom_sites_solution_primary direct
_atom_sites_solution_secondary difmap
_audit_creation_method SHELXL-97
_cell_angle_alpha 90.00
_cell_angle_beta 114.718(4)
_cell_angle_gamma 90.00
_cell_formula_units_Z 4
_cell_length_a 27.090(3)
_cell_length_b 22.251(2)
_cell_length_c 28.725(3)
_cell_measurement_reflns_used 9856
_cell_measurement_temperature 150(2)
_cell_measurement_theta_max 29.54
_cell_measurement_theta_min 2.37
_cell_volume 15728(3)
_computing_structure_refinement 'SHELXL-97 (Sheldrick, 1997)'
_computing_structure_solution 'SHELXS-97 (Sheldrick, 1990)'
_diffrn_ambient_temperature 150(2)
_diffrn_measured_fraction_theta_full 0.998
_diffrn_measured_fraction_theta_max 0.998
_diffrn_measurement_device_type 'Bruker APEX-II CCD'
_diffrn_measurement_method '\f and \w scans'
_diffrn_radiation_monochromator graphite
_diffrn_radiation_source 'fine-focus sealed tube'
_diffrn_radiation_type MoK\a
_diffrn_radiation_wavelength 0.71073
_diffrn_reflns_av_R_equivalents 0.0744
_diffrn_reflns_av_sigmaI/netI 0.0349
_diffrn_reflns_limit_h_max 32
_diffrn_reflns_limit_h_min -32
_diffrn_reflns_limit_k_max 26
_diffrn_reflns_limit_k_min -26
_diffrn_reflns_limit_l_max 34
_diffrn_reflns_limit_l_min -34
_diffrn_reflns_number 466517
_diffrn_reflns_theta_full 25.00
_diffrn_reflns_theta_max 25.00
_diffrn_reflns_theta_min 2.71
_exptl_absorpt_coefficient_mu 1.443
_exptl_absorpt_correction_T_max 0.7461
_exptl_absorpt_correction_T_min 0.6487
_exptl_absorpt_correction_type multi-scan
_exptl_absorpt_process_details 'SADABS Bruker'
_exptl_crystal_colour green
_exptl_crystal_density_diffrn 1.417
_exptl_crystal_density_method 'not measured'
_exptl_crystal_description plate-like
_exptl_crystal_F_000 6952
_exptl_crystal_size_max 0.21
_exptl_crystal_size_mid 0.19
_exptl_crystal_size_min 0.03
_refine_diff_density_max 1.637
_refine_diff_density_min -0.765
_refine_diff_density_rms 0.101
_refine_ls_extinction_method none
_refine_ls_goodness_of_fit_ref 1.087
_refine_ls_hydrogen_treatment refall
_refine_ls_matrix_type fullcycle
_refine_ls_number_parameters 1814
_refine_ls_number_reflns 27654
_refine_ls_number_restraints 12
_refine_ls_restrained_S_all 1.087
_refine_ls_R_factor_all 0.0775
_refine_ls_R_factor_gt 0.0594
_refine_ls_shift/su_max 0.002
_refine_ls_shift/su_mean 0.000
_refine_ls_structure_factor_coef Fsqd
_refine_ls_weighting_details 'calc w=1/[\s^2^(Fo^2^)+(0.0363P)^2^+83.1893P] where P=(Fo^2^+2Fc^2^)/3'
_refine_ls_weighting_scheme calc
_refine_ls_wR_factor_gt 0.1240
_refine_ls_wR_factor_ref 0.1325
_reflns_number_gt 22644
_reflns_number_total 27654
_reflns_threshold_expression >2sigma(I)
_cod_data_source_file c4ra00738g2.cif
_cod_data_source_block shelxl
_cod_original_sg_symbol_H-M P2(1)/c
_cod_original_formula_sum 'C133 H159.50 Cl5 N12.50 Ni11 O37.50'
_cod_database_code 7235508

loop_
_symmetry_equiv_pos_as_xyz
'x, y, z'
'-x, y+1/2, -z+1/2'
'-x, -y, -z'
'x, -y-1/2, z-1/2'

loop_
_atom_site_label
_atom_site_type_symbol
_atom_site_fract_x
_atom_site_fract_y
_atom_site_fract_z
_atom_site_U_iso_or_equiv
_atom_site_adp_type
_atom_site_occupancy
_atom_site_symmetry_multiplicity
_atom_site_calc_flag
_atom_site_refinement_flags
Ni1 Ni 0.30713(3) 1.05316(3) 0.68843(2) 0.02638(15) Uani 1 1 d .
Ni2 Ni 0.37273(2) 0.95125(3) 0.75345(2) 0.02163(14) Uani 1 1 d .
Ni3 Ni 0.28605(2) 0.86247(3) 0.69948(2) 0.01807(13) Uani 1 1 d .
Ni4 Ni 0.22119(2) 0.96478(3) 0.63046(2) 0.02148(14) Uani 1 1 d .
Ni5 Ni 0.19615(2) 0.39034(3) 0.64763(2) 0.02258(14) Uani 1 1 d .
Ni6 Ni 0.28564(2) 0.46479(3) 0.72407(2) 0.02106(14) Uani 1 1 d .
Ni7 Ni 0.22028(2) 0.57768(3) 0.69763(2) 0.01927(13) Uani 1 1 d .
Ni8 Ni 0.12781(2) 0.50328(3) 0.62579(2) 0.01800(13) Uani 1 1 d .
Ni9 Ni 0.21997(2) 0.65097(3) 0.78764(2) 0.02211(14) Uani 1 1 d .
Ni10 Ni 0.24644(2) 0.80520(3) 0.77448(2) 0.02038(14) Uani 1 1 d .
Ni11 Ni 0.20180(2) 0.73128(3) 0.67507(2) 0.01995(14) Uani 1 1 d .
Cl1 Cl 0.06065(7) 0.77719(7) 0.41854(5) 0.0515(4) Uani 1 1 d .
Cl2 Cl 0.47775(8) 0.82179(11) 1.00708(6) 0.0796(7) Uani 1 1 d .
Cl3 Cl 0.06256(9) 1.05936(10) 0.75300(8) 0.0783(6) Uani 1 1 d .
Cl4 Cl 0.42530(7) 0.51321(9) 0.99604(5) 0.0617(5) Uani 1 1 d .
Cl5 Cl -0.03687(6) 0.75331(7) 0.47998(6) 0.0437(4) Uani 1 1 d .
N1 N 0.14658(16) 0.97126(17) 0.57395(15) 0.0239(9) Uani 1 1 d .
O1 O 0.22425(14) 1.05266(15) 0.64485(13) 0.0279(8) Uani 1 1 d .
O2 O 0.22213(12) 0.87243(14) 0.62747(12) 0.0224(7) Uani 1 1 d .
O3 O 0.16418(13) 0.79715(14) 0.61977(12) 0.0243(7) Uani 1 1 d .
N11 N 0.44595(16) 0.94640(18) 0.81258(15) 0.0257(9) Uani 1 1 d .
O11 O 0.38851(13) 1.03125(15) 0.73258(13) 0.0287(8) Uani 1 1 d .
O12 O 0.35469(12) 0.86844(14) 0.76920(12) 0.0209(7) Uani 1 1 d .
O13 O 0.32503(13) 0.83159(14) 0.82480(12) 0.0236(7) Uani 1 1 d .
N21 N 0.21320(16) 0.84940(18) 0.81657(15) 0.0239(9) Uani 1 1 d .
O21 O 0.26019(13) 0.73134(14) 0.81937(12) 0.0255(8) Uani 1 1 d .
O22 O 0.23859(12) 0.88451(14) 0.73603(12) 0.0210(7) Uani 1 1 d .
O23 O 0.18762(13) 0.95629(15) 0.68414(13) 0.0270(8) Uani 1 1 d .
N31 N 0.35924(16) 0.44550(19) 0.77760(15) 0.0267(9) Uani 1 1 d .
O31 O 0.28213(13) 0.39180(15) 0.68296(12) 0.0251(7) Uani 1 1 d .
O32 O 0.28730(13) 0.54377(14) 0.75757(12) 0.0240(7) Uani 1 1 d .
O33 O 0.28833(14) 0.59595(15) 0.82393(13) 0.0286(8) Uani 1 1 d .
N41 N 0.04880(14) 0.52191(17) 0.58770(14) 0.0184(8) Uani 1 1 d .
O41 O 0.11535(12) 0.41502(14) 0.62477(12) 0.0203(7) Uani 1 1 d .
O42 O 0.14826(12) 0.59217(13) 0.63347(12) 0.0200(7) Uani 1 1 d .
O43 O 0.12854(13) 0.68760(14) 0.64152(12) 0.0244(7) Uani 1 1 d .
O4 O 0.29957(13) 0.95492(15) 0.68731(13) 0.0250(7) Uani 1 1 d .
H4O H 0.317(2) 0.950(2) 0.672(2) 0.032 Uiso 1 1 d .
O5 O 0.20952(13) 0.48618(15) 0.66737(13) 0.0240(7) Uani 1 1 d .
H5O H 0.221(2) 0.491(2) 0.644(2) 0.031 Uiso 1 1 d .
O6 O 0.26945(13) 0.77998(14) 0.71704(12) 0.0206(7) Uani 1 1 d .
H6O H 0.293(2) 0.760(2) 0.7201(19) 0.027 Uiso 1 1 d .
O7 O 0.23588(13) 0.66215(14) 0.72526(12) 0.0216(7) Uani 1 1 d .
H7O H 0.266(2) 0.662(2) 0.7319(19) 0.028 Uiso 1 1 d .
O51 O 0.29802(15) 1.06571(16) 0.75366(14) 0.0341(9) Uani 1 1 d .
O52 O 0.34056(14) 0.98557(15) 0.80053(13) 0.0279(8) Uani 1 1 d .
O53 O 0.40367(13) 0.90637(15) 0.70714(13) 0.0263(8) Uani 1 1 d .
O54 O 0.33778(13) 0.83861(15) 0.66736(12) 0.0247(7) Uani 1 1 d .
O55 O 0.31640(15) 1.04648(16) 0.62242(13) 0.0342(9) Uani 1 1 d .
O56 O 0.25574(14) 0.97487(15) 0.57948(13) 0.0287(8) Uani 1 1 d .
O57 O 0.20100(14) 0.35582(16) 0.71415(13) 0.0306(8) Uani 1 1 d .
O58 O 0.25406(14) 0.42431(15) 0.76931(13) 0.0284(8) Uani 1 1 d .
O59 O 0.26491(12) 0.58952(14) 0.65623(12) 0.0237(7) Uani 1 1 d .
O60 O 0.32271(13) 0.51221(15) 0.68278(13) 0.0273(8) Uani 1 1 d .
O61 O 0.19061(13) 0.41413(16) 0.57650(13) 0.0282(8) Uani 1 1 d .
O62 O 0.13817(13) 0.49659(15) 0.55851(12) 0.0242(7) Uani 1 1 d .
O63 O 0.11586(13) 0.51061(15) 0.69353(12) 0.0253(8) Uani 1 1 d .
O64 O 0.17976(13) 0.57405(14) 0.74347(12) 0.0234(7) Uani 1 1 d .
O65 O 0.17008(13) 0.77394(14) 0.72228(12) 0.0245(7) Uani 1 1 d .
O66 O 0.14758(13) 0.69467(15) 0.75747(13) 0.0267(8) Uani 1 1 d .
N71 N 0.3215(2) 1.1449(2) 0.6921(2) 0.0456(13) Uani 1 1 d .
N72 N 0.20588(18) 0.6400(2) 0.85381(17) 0.0340(11) Uani 1 1 d .
N73 N 0.18631(18) 0.3033(2) 0.61902(17) 0.0332(10) Uani 1 1 d .
O1W O 0.22477(15) 0.69637(17) 0.62101(13) 0.0268(8) Uani 1 1 d .
H1WA H 0.243(2) 0.714(3) 0.609(2) 0.035 Uiso 1 1 d .
H1WB H 0.243(2) 0.666(3) 0.628(2) 0.035 Uiso 1 1 d .
C1 C 0.1807(2) 1.0814(2) 0.6426(2) 0.0295(12) Uani 1 1 d .
C2 C 0.1855(2) 1.1301(2) 0.6753(2) 0.0399(14) Uani 1 1 d .
H2 H 0.2201 1.1399 0.7014 0.052 Uiso 1 1 calc R
C3 C 0.1408(3) 1.1638(3) 0.6704(2) 0.0511(17) Uani 1 1 d .
H3 H 0.1453 1.1963 0.6932 0.066 Uiso 1 1 calc R
C4 C 0.0888(3) 1.1510(3) 0.6323(2) 0.0518(17) Uani 1 1 d .
H4 H 0.0585 1.1753 0.6284 0.067 Uiso 1 1 calc R
C5 C 0.0830(2) 1.1028(2) 0.6011(2) 0.0393(14) Uani 1 1 d .
H5 H 0.0478 1.0932 0.5757 0.051 Uiso 1 1 calc R
C6 C 0.1278(2) 1.0666(2) 0.6054(2) 0.0319(12) Uani 1 1 d .
C7 C 0.1146(2) 1.0158(2) 0.57074(19) 0.0286(12) Uani 1 1 d .
H7 H 0.0794 1.0151 0.5433 0.037 Uiso 1 1 calc R
C8 C 0.12720(19) 0.9250(2) 0.53620(18) 0.0254(11) Uani 1 1 d .
C9 C 0.0947(2) 0.9385(3) 0.48512(19) 0.0321(12) Uani 1 1 d .
H9 H 0.0864 0.9792 0.4751 0.042 Uiso 1 1 calc R
C10 C 0.0740(2) 0.8936(3) 0.4485(2) 0.0356(13) Uani 1 1 d .
H10 H 0.0522 0.9034 0.4137 0.046 Uiso 1 1 calc R
C11 C 0.0855(2) 0.8345(2) 0.4634(2) 0.0325(12) Uani 1 1 d .
C12 C 0.11811(19) 0.8196(2) 0.51390(19) 0.0272(11) Uani 1 1 d .
H12 H 0.1254 0.7786 0.5235 0.035 Uiso 1 1 calc R
C13 C 0.14032(19) 0.8648(2) 0.55080(18) 0.0249(11) Uani 1 1 d .
C14 C 0.17775(19) 0.8432(2) 0.60431(18) 0.0222(10) Uani 1 1 d .
C21 C 0.4362(2) 1.0393(2) 0.7307(2) 0.0302(12) Uani 1 1 d .
C22 C 0.4408(2) 1.0792(3) 0.6950(2) 0.0393(14) Uani 1 1 d .
H22 H 0.4095 1.0998 0.6716 0.051 Uiso 1 1 calc R
C23 C 0.4904(3) 1.0890(3) 0.6935(2) 0.0488(16) Uani 1 1 d .
H23 H 0.4924 1.1158 0.6686 0.063 Uiso 1 1 calc R
C24 C 0.5373(2) 1.0608(3) 0.7271(2) 0.0471(16) Uani 1 1 d .
H24 H 0.5711 1.0682 0.7255 0.061 Uiso 1 1 calc R
C25 C 0.5338(2) 1.0221(3) 0.7628(2) 0.0371(13) Uani 1 1 d .
H25 H 0.5659 1.0028 0.7861 0.048 Uiso 1 1 calc R
C26 C 0.4842(2) 1.0098(2) 0.7661(2) 0.0304(12) Uani 1 1 d .
C27 C 0.4865(2) 0.9690(2) 0.80597(19) 0.0301(12) Uani 1 1 d .
H27 H 0.5217 0.9574 0.8300 0.039 Uiso 1 1 calc R
C28 C 0.4537(2) 0.9129(2) 0.85757(19) 0.0283(11) Uani 1 1 d .
C29 C 0.5000(2) 0.9240(3) 0.9034(2) 0.0425(15) Uani 1 1 d .
H29 H 0.5266 0.9516 0.9030 0.055 Uiso 1 1 calc R
C30 C 0.5078(2) 0.8962(3) 0.9487(2) 0.0537(18) Uani 1 1 d .
H30 H 0.5399 0.9036 0.9789 0.070 Uiso 1 1 calc R
C31 C 0.4685(2) 0.8574(3) 0.9497(2) 0.0485(17) Uani 1 1 d .
C32 C 0.4219(2) 0.8462(3) 0.9059(2) 0.0353(13) Uani 1 1 d .
H32 H 0.3951 0.8198 0.9074 0.046 Uiso 1 1 calc R
C33 C 0.41378(19) 0.8733(2) 0.85935(18) 0.0254(11) Uani 1 1 d .
C34 C 0.35982(19) 0.8570(2) 0.81461(17) 0.0217(10) Uani 1 1 d .
C41 C 0.2849(2) 0.7425(2) 0.86937(18) 0.0256(11) Uani 1 1 d .
C42 C 0.3254(2) 0.7030(2) 0.9014(2) 0.0342(13) Uani 1 1 d .
H42 H 0.3349 0.6693 0.8865 0.044 Uiso 1 1 calc R
C43 C 0.3517(2) 0.7117(2) 0.9537(2) 0.0379(14) Uani 1 1 d .
H43 H 0.3791 0.6843 0.9741 0.049 Uiso 1 1 calc R
C44 C 0.3385(2) 0.7601(3) 0.9767(2) 0.0395(14) Uani 1 1 d .
H44 H 0.3564 0.7659 1.0127 0.051 Uiso 1 1 calc R
C45 C 0.2993(2) 0.7994(3) 0.9466(2) 0.0352(13) Uani 1 1 d .
H45 H 0.2898 0.8323 0.9624 0.046 Uiso 1 1 calc R
C46 C 0.2723(2) 0.7925(2) 0.89273(19) 0.0285(12) Uani 1 1 d .
C47 C 0.2339(2) 0.8395(2) 0.86547(19) 0.0281(11) Uani 1 1 d .
H47 H 0.2229 0.8656 0.8855 0.037 Uiso 1 1 calc R
C48 C 0.1747(2) 0.8971(2) 0.7975(2) 0.0274(11) Uani 1 1 d .
C49 C 0.1392(2) 0.9088(3) 0.8203(2) 0.0400(14) Uani 1 1 d .
H49 H 0.1392 0.8824 0.8463 0.052 Uiso 1 1 calc R
C50 C 0.1041(3) 0.9572(3) 0.8065(2) 0.0493(17) Uani 1 1 d .
H50 H 0.0803 0.9639 0.8227 0.064 Uiso 1 1 calc R
C51 C 0.1041(3) 0.9957(3) 0.7687(3) 0.0488(16) Uani 1 1 d .
C52 C 0.1359(2) 0.9838(3) 0.7428(2) 0.0388(14) Uani 1 1 d .
H52 H 0.1342 1.0098 0.7160 0.050 Uiso 1 1 calc R
C53 C 0.1708(2) 0.9337(2) 0.7557(2) 0.0295(12) Uani 1 1 d .
C54 C 0.20120(19) 0.9245(2) 0.72285(18) 0.0230(11) Uani 1 1 d .
C61 C 0.3255(2) 0.3767(2) 0.67641(19) 0.0290(12) Uani 1 1 d .
C62 C 0.3206(2) 0.3459(3) 0.6326(2) 0.0476(16) Uani 1 1 d .
H62 H 0.2852 0.3374 0.6071 0.062 Uiso 1 1 calc R
C63 C 0.3653(3) 0.3269(4) 0.6247(3) 0.060(2) Uani 1 1 d .
H63 H 0.3603 0.3058 0.5942 0.078 Uiso 1 1 calc R
C64 C 0.4179(3) 0.3389(3) 0.6618(2) 0.0540(18) Uani 1 1 d .
H64 H 0.4487 0.3271 0.6562 0.070 Uiso 1 1 calc R
C65 C 0.4244(2) 0.3677(3) 0.7059(2) 0.0386(14) Uani 1 1 d .
H65 H 0.4601 0.3742 0.7315 0.050 Uiso 1 1 calc R
C66 C 0.3796(2) 0.3882(2) 0.7149(2) 0.0300(12) Uani 1 1 d .
C67 C 0.3925(2) 0.4174(2) 0.76353(19) 0.0297(12) Uani 1 1 d .
H67 H 0.4294 0.4158 0.7878 0.039 Uiso 1 1 calc R
C68 C 0.3751(2) 0.4653(2) 0.82921(19) 0.0292(12) Uani 1 1 d .
C69 C 0.4141(2) 0.4316(3) 0.8685(2) 0.0381(14) Uani 1 1 d .
H69 H 0.4297 0.3975 0.8600 0.050 Uiso 1 1 calc R
C70 C 0.4305(2) 0.4467(3) 0.9197(2) 0.0448(16) Uani 1 1 d .
H70 H 0.4583 0.4245 0.9459 0.058 Uiso 1 1 calc R
C71 C 0.4060(2) 0.4940(3) 0.9316(2) 0.0401(14) Uani 1 1 d .
C72 C 0.3662(2) 0.5276(3) 0.89399(19) 0.0336(13) Uani 1 1 d .
H72 H 0.3499 0.5604 0.9035 0.044 Uiso 1 1 calc R
C73 C 0.3499(2) 0.5138(2) 0.84216(19) 0.0273(11) Uani 1 1 d .
C74 C 0.30492(18) 0.5544(2) 0.80551(18) 0.0219(10) Uani 1 1 d .
C81 C 0.07333(19) 0.3941(2) 0.63219(17) 0.0219(10) Uani 1 1 d .
C82 C 0.0755(2) 0.3371(2) 0.65431(19) 0.0269(11) Uani 1 1 d .
H82 H 0.1075 0.3135 0.6639 0.035 Uiso 1 1 calc R
C83 C 0.0323(2) 0.3149(2) 0.6624(2) 0.0344(13) Uani 1 1 d .
H83 H 0.0355 0.2770 0.6786 0.045 Uiso 1 1 calc R
C84 C -0.0163(2) 0.3473(2) 0.6469(2) 0.0339(13) Uani 1 1 d .
H84 H -0.0459 0.3317 0.6527 0.044 Uiso 1 1 calc R
C85 C -0.0204(2) 0.4016(2) 0.6234(2) 0.0297(12) Uani 1 1 d .
H85 H -0.0538 0.4229 0.6117 0.039 Uiso 1 1 calc R
C86 C 0.02375(19) 0.4272(2) 0.61599(18) 0.0234(11) Uani 1 1 d .
C87 C 0.01366(18) 0.4857(2) 0.59229(17) 0.0217(10) Uani 1 1 d .
H87 H -0.0229 0.4993 0.5784 0.028 Uiso 1 1 calc R
C88 C 0.03044(18) 0.5774(2) 0.56133(17) 0.0187(10) Uani 1 1 d .
C89 C -0.01824(18) 0.5791(2) 0.51679(18) 0.0228(10) Uani 1 1 d .
H89 H -0.0375 0.5428 0.5037 0.030 Uiso 1 1 calc R
C90 C -0.03895(19) 0.6325(2) 0.49141(18) 0.0256(11) Uani 1 1 d .
H90 H -0.0721 0.6329 0.4614 0.033 Uiso 1 1 calc R
C91 C -0.0108(2) 0.6854(2) 0.51031(18) 0.0255(11) Uani 1 1 d .
C92 C 0.03800(19) 0.6844(2) 0.55342(18) 0.0240(11) Uani 1 1 d .
H92 H 0.0569 0.7211 0.5661 0.031 Uiso 1 1 calc R
C93 C 0.05998(18) 0.6311(2) 0.57854(17) 0.0185(10) Uani 1 1 d .
C94 C 0.11576(18) 0.6373(2) 0.62199(17) 0.0197(10) Uani 1 1 d .
C101 C 0.3159(2) 1.0349(2) 0.7943(2) 0.0291(12) Uani 1 1 d .
C102 C 0.3058(3) 1.0627(3) 0.8378(2) 0.0461(16) Uani 1 1 d .
H10A H 0.2659 1.0652 0.8263 0.065 Uiso 1 1 calc R
H10B H 0.3196 1.1044 0.8421 0.065 Uiso 1 1 calc R
C103 C 0.3291(3) 1.0337(3) 0.8906(2) 0.0421(14) Uani 1 1 d .
C104 C 0.3025(3) 0.9722(3) 0.8888(3) 0.0599(19) Uani 1 1 d .
H10C H 0.3182 0.9540 0.9230 0.090 Uiso 1 1 calc R
H10D H 0.3091 0.9460 0.8646 0.090 Uiso 1 1 calc R
H10E H 0.2633 0.9775 0.8777 0.090 Uiso 1 1 calc R
C105 C 0.3907(3) 1.0264(3) 0.9129(2) 0.0556(18) Uani 1 1 d .
H10F H 0.4034 1.0073 0.9467 0.083 Uiso 1 1 calc R
H10G H 0.4077 1.0660 0.9164 0.083 Uiso 1 1 calc R
H10H H 0.4004 1.0013 0.8900 0.083 Uiso 1 1 calc R
C106 C 0.3152(3) 1.0761(3) 0.9260(3) 0.064(2) Uani 1 1 d .
H10I H 0.3295 1.0592 0.9607 0.096 Uiso 1 1 calc R
H10J H 0.2756 1.0803 0.9129 0.096 Uiso 1 1 calc R
H10K H 0.3315 1.1156 0.9270 0.096 Uiso 1 1 calc R
C107 C 0.3843(2) 0.8619(2) 0.67836(18) 0.0254(11) Uani 1 1 d .
C108 C 0.4191(2) 0.8337(2) 0.6541(2) 0.0293(12) Uani 1 1 d .
H10L H 0.4049 0.7930 0.6417 0.041 Uiso 1 1 calc R
H10M H 0.4567 0.8291 0.6807 0.041 Uiso 1 1 calc R
C109 C 0.4206(2) 0.8703(3) 0.6091(2) 0.0317(12) Uani 1 1 d .
C110 C 0.4435(2) 0.9338(3) 0.6259(2) 0.0393(14) Uani 1 1 d .
H11A H 0.4801 0.9309 0.6536 0.059 Uiso 1 1 calc R
H11B H 0.4199 0.9559 0.6380 0.059 Uiso 1 1 calc R
H11C H 0.4452 0.9551 0.5967 0.059 Uiso 1 1 calc R
C111 C 0.4571(2) 0.8358(3) 0.5889(2) 0.0447(15) Uani 1 1 d .
H11D H 0.4422 0.7955 0.5780 0.067 Uiso 1 1 calc R
H11E H 0.4939 0.8326 0.6162 0.067 Uiso 1 1 calc R
H11F H 0.4584 0.8575 0.5597 0.067 Uiso 1 1 calc R
C112 C 0.3630(2) 0.8761(3) 0.5658(2) 0.0362(13) Uani 1 1 d .
H11G H 0.3478 0.8359 0.5546 0.054 Uiso 1 1 calc R
H11H H 0.3649 0.8978 0.5369 0.054 Uiso 1 1 calc R
H11I H 0.3398 0.8982 0.5784 0.054 Uiso 1 1 calc R
C113 C 0.2902(2) 1.0146(2) 0.5830(2) 0.0312(12) Uani 1 1 d .
C114 C 0.3026(2) 1.0262(3) 0.5366(2) 0.0359(13) Uani 1 1 d .
H11J H 0.2901 0.9911 0.5134 0.050 Uiso 1 1 calc R
H11K H 0.3424 1.0294 0.5484 0.050 Uiso 1 1 calc R
C115 C 0.2762(3) 1.0829(3) 0.5062(3) 0.0607(19) Uani 1 1 d .
C116 C 0.3000(4) 1.1405(4) 0.5391(3) 0.085(3) Uani 1 1 d .
H11L H 0.2826 1.1762 0.5190 0.127 Uiso 1 1 calc R
H11M H 0.3393 1.1424 0.5488 0.127 Uiso 1 1 calc R
H11N H 0.2933 1.1390 0.5700 0.127 Uiso 1 1 calc R
C117 C 0.2882(4) 1.0826(4) 0.4582(3) 0.083(3) Uani 1 1 d .
H11O H 0.2722 1.1183 0.4374 0.125 Uiso 1 1 calc R
H11P H 0.2726 1.0464 0.4379 0.125 Uiso 1 1 calc R
H11Q H 0.3276 1.0828 0.4687 0.125 Uiso 1 1 calc R
C118 C 0.2143(3) 1.0798(4) 0.4894(3) 0.078(3) Uani 1 1 d .
H11R H 0.1973 1.1162 0.4701 0.117 Uiso 1 1 calc R
H11S H 0.2066 1.0769 0.5198 0.117 Uiso 1 1 calc R
H11T H 0.1997 1.0445 0.4677 0.117 Uiso 1 1 calc R
C119 C 0.2268(2) 0.3766(2) 0.7590(2) 0.0310(12) Uani 1 1 d .
C120 C 0.2266(4) 0.3402(3) 0.8034(3) 0.064(2) Uani 1 1 d .
H12A H 0.2379 0.3673 0.8333 0.089 Uiso 1 1 calc R
H12B H 0.1885 0.3285 0.7947 0.089 Uiso 1 1 calc R
C121 C 0.2590(6) 0.2871(4) 0.8195(3) 0.124(4) Uani 1 1 d U
C122 C 0.2498(5) 0.2389(4) 0.7801(3) 0.115(4) Uani 1 1 d U
H12C H 0.2764 0.2066 0.7951 0.172 Uiso 1 1 calc R
H12D H 0.2541 0.2560 0.7506 0.172 Uiso 1 1 calc R
H12E H 0.2130 0.2226 0.7690 0.172 Uiso 1 1 calc R
C123 C 0.2506(6) 0.2579(4) 0.8662(3) 0.137(5) Uani 1 1 d U
H12F H 0.2743 0.2228 0.8787 0.205 Uiso 1 1 calc R
H12G H 0.2126 0.2455 0.8548 0.205 Uiso 1 1 calc R
H12H H 0.2597 0.2875 0.8938 0.205 Uiso 1 1 calc R
C124 C 0.3218(6) 0.3151(5) 0.8387(5) 0.157(5) Uani 1 1 d U
H12I H 0.3483 0.2823 0.8505 0.235 Uiso 1 1 calc R
H12J H 0.3289 0.3435 0.8669 0.235 Uiso 1 1 calc R
H12K H 0.3250 0.3359 0.8100 0.235 Uiso 1 1 calc R
C125 C 0.30820(19) 0.5621(2) 0.66126(18) 0.0246(11) Uani 1 1 d .
C126 C 0.3442(2) 0.5924(3) 0.6393(2) 0.0373(14) Uani 1 1 d .
H12L H 0.3827 0.5865 0.6635 0.052 Uiso 1 1 calc R
H12M H 0.3368 0.6361 0.6367 0.052 Uiso 1 1 calc R
C127 C 0.3363(2) 0.5689(3) 0.5867(2) 0.0482(17) Uani 1 1 d .
C128 C 0.2791(3) 0.5819(4) 0.5472(2) 0.0583(19) Uani 1 1 d .
H12N H 0.2746 0.5664 0.5138 0.087 Uiso 1 1 calc R
H12O H 0.2728 0.6254 0.5449 0.087 Uiso 1 1 calc R
H12P H 0.2528 0.5624 0.5576 0.087 Uiso 1 1 calc R
C129 C 0.3767(3) 0.6017(5) 0.5707(3) 0.090(3) Uani 1 1 d .
H12Q H 0.4139 0.5933 0.5957 0.135 Uiso 1 1 calc R
H12R H 0.3700 0.6451 0.5696 0.135 Uiso 1 1 calc R
H12S H 0.3720 0.5878 0.5368 0.135 Uiso 1 1 calc R
C130 C 0.3476(3) 0.5013(4) 0.5877(3) 0.069(2) Uani 1 1 d .
H13A H 0.3846 0.4930 0.6130 0.104 Uiso 1 1 calc R
H13B H 0.3437 0.4883 0.5537 0.104 Uiso 1 1 calc R
H13C H 0.3216 0.4793 0.5969 0.104 Uiso 1 1 calc R
C131 C 0.16231(19) 0.4548(2) 0.54663(18) 0.0249(11) Uani 1 1 d .
C132 C 0.1561(2) 0.4563(3) 0.4912(2) 0.0370(13) Uani 1 1 d .
H13D H 0.1769 0.4916 0.4882 0.052 Uiso 1 1 calc R
H13E H 0.1173 0.4647 0.4693 0.052 Uiso 1 1 calc R
C133 C 0.1726(2) 0.4029(3) 0.4670(2) 0.0418(15) Uani 1 1 d .
C134 C 0.1573(3) 0.4202(4) 0.4102(2) 0.065(2) Uani 1 1 d .
H13F H 0.1180 0.4273 0.3928 0.097 Uiso 1 1 calc R
H13G H 0.1673 0.3874 0.3931 0.097 Uiso 1 1 calc R
H13H H 0.1768 0.4569 0.4090 0.097 Uiso 1 1 calc R
C135 C 0.2332(3) 0.3917(4) 0.4935(3) 0.071(2) Uani 1 1 d .
H13I H 0.2528 0.4284 0.4924 0.106 Uiso 1 1 calc R
H13J H 0.2431 0.3592 0.4759 0.106 Uiso 1 1 calc R
H13K H 0.2431 0.3803 0.5292 0.106 Uiso 1 1 calc R
C136 C 0.1411(4) 0.3464(4) 0.4679(3) 0.080(3) Uani 1 1 d .
H13L H 0.1020 0.3546 0.4507 0.119 Uiso 1 1 calc R
H13M H 0.1506 0.3347 0.5035 0.119 Uiso 1 1 calc R
H13N H 0.1505 0.3138 0.4502 0.119 Uiso 1 1 calc R
C137 C 0.1359(2) 0.5433(2) 0.73245(18) 0.0260(11) Uani 1 1 d .
C138 C 0.1072(2) 0.5472(3) 0.7680(2) 0.0375(13) Uani 1 1 d .
H13O H 0.1208 0.5831 0.7900 0.052 Uiso 1 1 calc R
H13P H 0.0679 0.5533 0.7468 0.052 Uiso 1 1 calc R
C139 C 0.1138(3) 0.4931(3) 0.8024(2) 0.0472(16) Uani 1 1 d .
C140 C 0.1756(3) 0.4814(3) 0.8337(3) 0.064(2) Uani 1 1 d .
H14A H 0.1926 0.5173 0.8537 0.096 Uiso 1 1 calc R
H14B H 0.1924 0.4721 0.8103 0.096 Uiso 1 1 calc R
H14C H 0.1806 0.4474 0.8570 0.096 Uiso 1 1 calc R
C141 C 0.0884(4) 0.4371(3) 0.7724(3) 0.071(2) Uani 1 1 d .
H14D H 0.0942 0.4034 0.7960 0.106 Uiso 1 1 calc R
H14E H 0.1051 0.4279 0.7489 0.106 Uiso 1 1 calc R
H14F H 0.0493 0.4436 0.7527 0.106 Uiso 1 1 calc R
C142 C 0.0892(3) 0.5089(4) 0.8399(3) 0.067(2) Uani 1 1 d .
H14G H 0.1068 0.5450 0.8591 0.101 Uiso 1 1 calc R
H14H H 0.0947 0.4754 0.8637 0.101 Uiso 1 1 calc R
H14I H 0.0502 0.5163 0.8208 0.101 Uiso 1 1 calc R
C143 C 0.13647(19) 0.7431(2) 0.73427(18) 0.0251(11) Uani 1 1 d .
C144 C 0.0803(2) 0.7700(3) 0.7159(2) 0.0407(14) Uani 1 1 d .
H14J H 0.0686 0.7807 0.6794 0.057 Uiso 1 1 calc R
H14K H 0.0838 0.8082 0.7348 0.057 Uiso 1 1 calc R
C145 C 0.0337(2) 0.7342(3) 0.7201(2) 0.0448(15) Uani 1 1 d .
C146 C 0.0216(3) 0.6778(3) 0.6859(3) 0.0544(18) Uani 1 1 d .
H14L H 0.0132 0.6897 0.6506 0.082 Uiso 1 1 calc R
H14M H -0.0096 0.6565 0.6869 0.082 Uiso 1 1 calc R
H14N H 0.0534 0.6513 0.6986 0.082 Uiso 1 1 calc R
C147 C 0.0466(3) 0.7154(3) 0.7750(3) 0.0591(19) Uani 1 1 d .
H14O H 0.0543 0.7512 0.7967 0.089 Uiso 1 1 calc R
H14P H 0.0784 0.6889 0.7876 0.089 Uiso 1 1 calc R
H14Q H 0.0154 0.6940 0.7758 0.089 Uiso 1 1 calc R
C148 C -0.0168(3) 0.7755(4) 0.7008(4) 0.080(3) Uani 1 1 d .
H14R H -0.0256 0.7879 0.6654 0.120 Uiso 1 1 calc R
H14S H -0.0092 0.8111 0.7227 0.120 Uiso 1 1 calc R
H14T H -0.0477 0.7536 0.7019 0.120 Uiso 1 1 calc R
C151 C 0.3369(4) 1.1894(3) 0.7100(3) 0.067(2) Uani 1 1 d .
C152 C 0.3583(7) 1.2467(4) 0.7368(4) 0.171(7) Uani 1 1 d .
H15A H 0.3778 1.2393 0.7737 0.257 Uiso 1 1 calc R
H15B H 0.3280 1.2744 0.7306 0.257 Uiso 1 1 calc R
H15C H 0.3832 1.2646 0.7238 0.257 Uiso 1 1 calc R
C153 C 0.2075(3) 0.6474(4) 0.8932(3) 0.0579(19) Uani 1 1 d .
C154 C 0.2113(4) 0.6576(7) 0.9452(3) 0.135(6) Uani 1 1 d .
H15D H 0.2012 0.6207 0.9578 0.203 Uiso 1 1 calc R
H15E H 0.1867 0.6902 0.9445 0.203 Uiso 1 1 calc R
H15F H 0.2487 0.6686 0.9681 0.203 Uiso 1 1 calc R
C155 C 0.1830(2) 0.2596(2) 0.5975(2) 0.0343(13) Uani 1 1 d .
C156 C 0.1797(3) 0.2048(3) 0.5684(3) 0.0517(17) Uani 1 1 d .
H15G H 0.1748 0.2154 0.5336 0.078 Uiso 1 1 calc R
H15H H 0.1488 0.1806 0.5667 0.078 Uiso 1 1 calc R
H15I H 0.2133 0.1817 0.5853 0.078 Uiso 1 1 calc R
O2W O 0.2815(3) 0.7665(3) 0.5843(2) 0.0803(18) Uani 1 1 d D
H2WA H 0.3125(19) 0.751(3) 0.604(3) 0.104 Uiso 1 1 d D
H2WB H 0.285(3) 0.8038(12) 0.592(3) 0.104 Uiso 1 1 d D
O3W O 0.3995(9) 0.2668(12) 0.9805(7) 0.225(13) Uani 0.50 1 d P
N81 N 0.3613(2) 0.6871(3) 0.7589(3) 0.0651(17) Uani 1 1 d .
C161 C 0.3993(3) 0.7131(3) 0.7647(3) 0.0526(17) Uani 1 1 d .
C162 C 0.4481(3) 0.7482(4) 0.7727(3) 0.072(2) Uani 1 1 d .
H16A H 0.4387 0.7909 0.7672 0.108 Uiso 1 1 calc R
H16B H 0.4628 0.7350 0.7485 0.108 Uiso 1 1 calc R
H16C H 0.4755 0.7422 0.8079 0.108 Uiso 1 1 calc R
N82 N 0.1686(3) 0.6492(5) 0.4395(3) 0.119(4) Uani 1 1 d .
C163 C 0.1511(2) 0.6430(4) 0.4689(2) 0.057(2) Uani 1 1 d .
C164 C 0.1285(2) 0.6352(3) 0.5053(2) 0.0397(14) Uani 1 1 d .
H16D H 0.1503 0.6577 0.5366 0.060 Uiso 1 1 calc R
H16E H 0.1287 0.5925 0.5135 0.060 Uiso 1 1 calc R
H16F H 0.0911 0.6503 0.4908 0.060 Uiso 1 1 calc R
N83 N -0.0169(4) 0.5722(5) 0.0392(4) 0.153(5) Uani 1 1 d .
C165 C 0.0146(4) 0.5865(4) 0.0766(3) 0.084(3) Uani 1 1 d .
C166 C 0.0562(4) 0.6034(5) 0.1241(4) 0.109(4) Uani 1 1 d .
H16G H 0.0490 0.5858 0.1520 0.164 Uiso 1 1 calc R
H16H H 0.0573 0.6473 0.1272 0.164 Uiso 1 1 calc R
H16I H 0.0912 0.5888 0.1262 0.164 Uiso 1 1 calc R
N84 N 0.4986(7) 0.3016(7) 0.3111(6) 0.241(9) Uani 1 1 d U
C167 C 0.4774(5) 0.3364(6) 0.3244(5) 0.125(5) Uani 1 1 d U
C168 C 0.4496(4) 0.3802(4) 0.3409(4) 0.093(3) Uani 1 1 d U
H16J H 0.4236 0.4020 0.3111 0.139 Uiso 1 1 calc R
H16K H 0.4760 0.4086 0.3644 0.139 Uiso 1 1 calc R
H16L H 0.4302 0.3601 0.3586 0.139 Uiso 1 1 calc R
N85 N 0.4594 0.2714 1.0911 0.083 Uani 0.50 1 d P
C169 C 0.4958 0.3045 1.0902 0.085 Uani 0.50 1 d P
C170 C 0.5363 0.3536 1.0725 0.150 Uani 0.50 1 d P

loop_
_atom_site_aniso_label
_atom_site_aniso_U_11
_atom_site_aniso_U_22
_atom_site_aniso_U_33
_atom_site_aniso_U_23
_atom_site_aniso_U_13
_atom_site_aniso_U_12
Ni1 0.0280(4) 0.0188(3) 0.0259(3) -0.0025(3) 0.0050(3) -0.0039(3)
Ni2 0.0179(3) 0.0216(3) 0.0198(3) -0.0048(3) 0.0023(3) -0.0041(2)
Ni3 0.0150(3) 0.0163(3) 0.0175(3) -0.0029(2) 0.0014(2) -0.0016(2)
Ni4 0.0195(3) 0.0175(3) 0.0206(3) -0.0003(2) 0.0017(3) 0.0000(2)
Ni5 0.0191(3) 0.0210(3) 0.0227(3) -0.0031(3) 0.0040(3) 0.0005(3)
Ni6 0.0167(3) 0.0204(3) 0.0202(3) 0.0000(2) 0.0019(2) 0.0013(2)
Ni7 0.0155(3) 0.0166(3) 0.0190(3) -0.0014(2) 0.0005(2) -0.0023(2)
Ni8 0.0132(3) 0.0177(3) 0.0187(3) -0.0025(2) 0.0023(2) -0.0029(2)
Ni9 0.0222(3) 0.0185(3) 0.0205(3) -0.0019(2) 0.0039(3) -0.0021(3)
Ni10 0.0198(3) 0.0190(3) 0.0177(3) -0.0036(2) 0.0033(2) -0.0026(2)
Ni11 0.0184(3) 0.0159(3) 0.0178(3) -0.0022(2) 0.0000(2) -0.0032(2)
Cl1 0.0541(10) 0.0515(9) 0.0270(7) -0.0159(7) -0.0044(7) -0.0021(8)
Cl2 0.0548(11) 0.1342(19) 0.0262(8) 0.0248(10) -0.0063(7) -0.0277(12)
Cl3 0.0869(14) 0.0800(14) 0.0856(14) 0.0293(11) 0.0534(12) 0.0562(12)
Cl4 0.0511(10) 0.0985(14) 0.0209(7) -0.0063(8) 0.0008(7) 0.0232(10)
Cl5 0.0325(8) 0.0370(8) 0.0435(8) 0.0149(7) -0.0018(6) 0.0067(6)
N1 0.026(2) 0.017(2) 0.024(2) 0.0029(17) 0.0053(18) -0.0021(17)
O1 0.0275(19) 0.0206(18) 0.0301(19) -0.0040(15) 0.0067(16) -0.0001(15)
O2 0.0168(17) 0.0199(17) 0.0213(17) -0.0020(14) -0.0010(14) -0.0027(14)
O3 0.0229(18) 0.0185(17) 0.0233(18) 0.0036(14) 0.0015(14) -0.0021(14)
N11 0.017(2) 0.028(2) 0.024(2) -0.0061(18) 0.0015(17) -0.0062(18)
O11 0.0254(19) 0.0272(19) 0.0282(19) -0.0041(15) 0.0062(15) -0.0075(15)
O12 0.0172(16) 0.0197(17) 0.0195(17) -0.0023(13) 0.0016(13) -0.0013(13)
O13 0.0203(17) 0.0253(18) 0.0205(17) -0.0032(14) 0.0037(14) -0.0044(14)
N21 0.027(2) 0.021(2) 0.021(2) -0.0012(17) 0.0071(18) -0.0020(17)
O21 0.0298(19) 0.0181(17) 0.0203(17) -0.0016(14) 0.0024(15) -0.0037(14)
O22 0.0193(17) 0.0199(17) 0.0200(17) -0.0017(13) 0.0045(14) 0.0023(14)
O23 0.0244(18) 0.0287(19) 0.0257(19) 0.0044(15) 0.0085(15) 0.0080(15)
N31 0.021(2) 0.028(2) 0.024(2) 0.0028(18) 0.0025(18) 0.0033(18)
O31 0.0206(18) 0.0242(18) 0.0257(18) -0.0048(15) 0.0048(15) 0.0040(14)
O32 0.0218(18) 0.0211(17) 0.0192(17) -0.0014(14) -0.0011(14) -0.0021(14)
O33 0.0295(19) 0.0238(18) 0.0240(18) -0.0048(15) 0.0029(15) 0.0017(15)
N41 0.0127(19) 0.022(2) 0.0171(19) -0.0074(16) 0.0023(16) -0.0049(16)
O41 0.0154(16) 0.0207(17) 0.0226(17) -0.0045(14) 0.0058(14) -0.0052(13)
O42 0.0154(16) 0.0175(17) 0.0219(17) -0.0035(13) 0.0025(13) -0.0047(13)
O43 0.0197(17) 0.0176(17) 0.0278(18) -0.0050(14) 0.0019(14) -0.0043(14)
O4 0.0151(17) 0.0228(18) 0.0289(19) -0.0011(15) 0.0011(14) -0.0006(14)
O5 0.0143(16) 0.0232(18) 0.0268(18) -0.0014(14) 0.0010(14) 0.0008(13)
O6 0.0172(16) 0.0167(16) 0.0223(17) -0.0040(13) 0.0025(14) 0.0002(13)
O7 0.0158(16) 0.0193(17) 0.0214(17) -0.0022(13) -0.0005(14) -0.0042(13)
O51 0.037(2) 0.029(2) 0.030(2) -0.0048(17) 0.0082(17) 0.0059(17)
O52 0.031(2) 0.0247(19) 0.0263(19) -0.0036(15) 0.0105(16) -0.0005(15)
O53 0.0227(18) 0.0287(19) 0.0265(18) -0.0075(15) 0.0093(15) -0.0055(15)
O54 0.0210(18) 0.0249(18) 0.0259(18) -0.0072(15) 0.0075(15) -0.0017(14)
O55 0.036(2) 0.035(2) 0.028(2) -0.0021(17) 0.0092(17) -0.0115(17)
O56 0.0290(19) 0.0263(19) 0.0278(19) -0.0021(15) 0.0089(16) -0.0044(16)
O57 0.0281(19) 0.0280(19) 0.030(2) -0.0016(16) 0.0063(16) -0.0051(16)
O58 0.0300(19) 0.0236(19) 0.0282(19) -0.0021(15) 0.0088(16) -0.0024(15)
O59 0.0178(17) 0.0236(18) 0.0257(18) 0.0033(14) 0.0051(14) 0.0004(14)
O60 0.0181(17) 0.0285(19) 0.033(2) 0.0072(16) 0.0084(15) 0.0044(15)
O61 0.0239(18) 0.034(2) 0.0256(19) -0.0006(16) 0.0094(15) 0.0039(16)
O62 0.0200(17) 0.0276(19) 0.0229(18) -0.0024(15) 0.0069(14) -0.0036(15)
O63 0.0277(19) 0.0242(18) 0.0231(18) -0.0065(15) 0.0097(15) -0.0088(15)
O64 0.0205(17) 0.0208(17) 0.0238(18) -0.0036(14) 0.0042(14) -0.0055(14)
O65 0.0237(18) 0.0225(18) 0.0212(17) -0.0042(14) 0.0034(14) -0.0003(14)
O66 0.0217(18) 0.0220(18) 0.0307(19) -0.0013(15) 0.0053(15) -0.0018(14)
N71 0.056(3) 0.024(3) 0.050(3) 0.000(2) 0.015(3) -0.008(2)
N72 0.036(3) 0.034(3) 0.029(3) -0.004(2) 0.011(2) -0.006(2)
N73 0.034(3) 0.027(2) 0.033(3) -0.001(2) 0.008(2) 0.003(2)
O1W 0.033(2) 0.0210(18) 0.0230(18) 0.0004(14) 0.0082(15) -0.0011(15)
C1 0.038(3) 0.015(2) 0.030(3) 0.009(2) 0.009(2) 0.008(2)
C2 0.041(3) 0.029(3) 0.035(3) -0.003(2) 0.001(3) 0.009(3)
C3 0.064(4) 0.042(4) 0.039(4) -0.004(3) 0.014(3) 0.022(3)
C4 0.048(4) 0.046(4) 0.050(4) 0.002(3) 0.009(3) 0.029(3)
C5 0.039(3) 0.031(3) 0.039(3) 0.007(3) 0.007(3) 0.015(3)
C6 0.033(3) 0.025(3) 0.029(3) 0.008(2) 0.006(2) 0.010(2)
C7 0.028(3) 0.023(3) 0.025(3) 0.004(2) 0.002(2) -0.001(2)
C8 0.019(2) 0.030(3) 0.020(2) 0.001(2) 0.001(2) -0.001(2)
C9 0.028(3) 0.034(3) 0.026(3) 0.006(2) 0.004(2) 0.002(2)
C10 0.029(3) 0.047(4) 0.022(3) 0.004(2) 0.002(2) 0.002(3)
C11 0.029(3) 0.037(3) 0.024(3) -0.011(2) 0.004(2) -0.007(2)
C12 0.022(3) 0.024(3) 0.028(3) -0.005(2) 0.003(2) -0.002(2)
C13 0.017(2) 0.029(3) 0.024(3) 0.000(2) 0.004(2) -0.001(2)
C14 0.018(2) 0.022(3) 0.021(2) -0.007(2) 0.003(2) 0.001(2)
C21 0.027(3) 0.029(3) 0.032(3) -0.010(2) 0.009(2) -0.010(2)
C22 0.036(3) 0.039(3) 0.036(3) 0.001(3) 0.008(3) -0.014(3)
C23 0.049(4) 0.049(4) 0.048(4) 0.003(3) 0.019(3) -0.017(3)
C24 0.034(3) 0.050(4) 0.055(4) -0.009(3) 0.017(3) -0.023(3)
C25 0.026(3) 0.043(3) 0.037(3) -0.009(3) 0.008(2) -0.012(2)
C26 0.025(3) 0.034(3) 0.029(3) -0.010(2) 0.008(2) -0.009(2)
C27 0.015(3) 0.037(3) 0.027(3) -0.011(2) -0.002(2) -0.007(2)
C28 0.019(3) 0.037(3) 0.022(3) -0.002(2) 0.002(2) 0.002(2)
C29 0.026(3) 0.063(4) 0.029(3) -0.004(3) 0.001(2) -0.016(3)
C30 0.032(3) 0.089(5) 0.027(3) 0.001(3) 0.000(3) -0.013(3)
C31 0.036(3) 0.074(5) 0.020(3) 0.006(3) -0.004(3) -0.007(3)
C32 0.025(3) 0.048(4) 0.025(3) 0.003(3) 0.002(2) -0.003(3)
C33 0.020(3) 0.028(3) 0.021(3) -0.005(2) 0.002(2) -0.001(2)
C34 0.022(3) 0.018(2) 0.020(3) -0.0039(19) 0.003(2) 0.004(2)
C41 0.030(3) 0.021(3) 0.021(3) -0.001(2) 0.005(2) -0.007(2)
C42 0.040(3) 0.020(3) 0.032(3) 0.000(2) 0.005(3) 0.002(2)
C43 0.044(3) 0.027(3) 0.026(3) 0.000(2) -0.001(3) 0.000(3)
C44 0.052(4) 0.036(3) 0.020(3) 0.003(2) 0.006(3) -0.004(3)
C45 0.043(3) 0.032(3) 0.027(3) -0.002(2) 0.010(3) -0.005(3)
C46 0.034(3) 0.023(3) 0.023(3) 0.000(2) 0.007(2) -0.005(2)
C47 0.031(3) 0.026(3) 0.030(3) -0.006(2) 0.016(2) -0.006(2)
C48 0.026(3) 0.024(3) 0.032(3) -0.002(2) 0.011(2) 0.004(2)
C49 0.038(3) 0.045(4) 0.040(3) 0.004(3) 0.019(3) 0.004(3)
C50 0.042(4) 0.065(4) 0.053(4) 0.010(3) 0.031(3) 0.016(3)
C51 0.045(4) 0.054(4) 0.052(4) 0.009(3) 0.024(3) 0.022(3)
C52 0.033(3) 0.043(3) 0.037(3) 0.007(3) 0.012(3) 0.012(3)
C53 0.026(3) 0.031(3) 0.029(3) -0.004(2) 0.008(2) 0.002(2)
C54 0.021(3) 0.017(2) 0.024(3) -0.005(2) 0.002(2) -0.002(2)
C61 0.030(3) 0.030(3) 0.026(3) -0.001(2) 0.011(2) 0.010(2)
C62 0.033(3) 0.064(4) 0.036(3) -0.008(3) 0.006(3) 0.016(3)
C63 0.050(4) 0.087(6) 0.040(4) -0.013(4) 0.017(3) 0.021(4)
C64 0.034(3) 0.080(5) 0.049(4) -0.010(4) 0.019(3) 0.020(3)
C65 0.029(3) 0.048(4) 0.038(3) 0.001(3) 0.013(3) 0.009(3)
C66 0.023(3) 0.032(3) 0.031(3) 0.002(2) 0.008(2) 0.008(2)
C67 0.023(3) 0.033(3) 0.026(3) 0.005(2) 0.003(2) 0.007(2)
C68 0.021(3) 0.038(3) 0.021(3) -0.001(2) 0.000(2) -0.001(2)
C69 0.028(3) 0.054(4) 0.024(3) 0.001(3) 0.003(2) 0.017(3)
C70 0.032(3) 0.064(4) 0.028(3) 0.005(3) 0.003(3) 0.017(3)
C71 0.029(3) 0.060(4) 0.025(3) 0.001(3) 0.005(2) 0.005(3)
C72 0.030(3) 0.040(3) 0.023(3) -0.004(2) 0.003(2) 0.001(2)
C73 0.026(3) 0.024(3) 0.029(3) 0.003(2) 0.008(2) 0.001(2)
C74 0.017(2) 0.023(3) 0.021(3) -0.001(2) 0.002(2) -0.003(2)
C81 0.023(3) 0.020(2) 0.019(2) -0.008(2) 0.005(2) -0.010(2)
C82 0.026(3) 0.025(3) 0.026(3) -0.006(2) 0.008(2) -0.007(2)
C83 0.041(3) 0.025(3) 0.034(3) -0.006(2) 0.013(3) -0.010(2)
C84 0.036(3) 0.031(3) 0.041(3) -0.008(3) 0.022(3) -0.013(2)
C85 0.021(3) 0.030(3) 0.039(3) -0.007(2) 0.014(2) -0.006(2)
C86 0.022(3) 0.023(3) 0.022(2) -0.008(2) 0.005(2) -0.008(2)
C87 0.012(2) 0.029(3) 0.019(2) -0.007(2) 0.0019(19) -0.002(2)
C88 0.014(2) 0.024(2) 0.016(2) -0.0046(19) 0.0032(18) -0.0001(19)
C89 0.012(2) 0.028(3) 0.025(3) -0.007(2) 0.004(2) -0.002(2)
C90 0.016(2) 0.039(3) 0.019(2) -0.003(2) 0.005(2) 0.003(2)
C91 0.023(3) 0.028(3) 0.022(3) 0.003(2) 0.007(2) 0.003(2)
C92 0.019(2) 0.024(3) 0.025(3) -0.001(2) 0.004(2) -0.003(2)
C93 0.014(2) 0.022(2) 0.017(2) -0.0009(19) 0.0043(19) 0.0002(19)
C94 0.022(2) 0.019(2) 0.017(2) -0.0013(19) 0.007(2) 0.000(2)
C101 0.025(3) 0.029(3) 0.029(3) -0.008(2) 0.007(2) -0.003(2)
C102 0.055(4) 0.040(3) 0.046(4) -0.007(3) 0.024(3) 0.015(3)
C103 0.050(4) 0.045(4) 0.036(3) -0.007(3) 0.024(3) -0.003(3)
C104 0.081(5) 0.054(4) 0.058(4) -0.007(4) 0.042(4) -0.014(4)
C105 0.052(4) 0.071(5) 0.040(4) -0.021(3) 0.016(3) -0.005(4)
C106 0.096(6) 0.063(5) 0.049(4) -0.010(4) 0.045(4) 0.007(4)
C107 0.024(3) 0.029(3) 0.020(2) 0.002(2) 0.005(2) 0.002(2)
C108 0.023(3) 0.030(3) 0.033(3) -0.004(2) 0.010(2) 0.001(2)
C109 0.026(3) 0.041(3) 0.028(3) -0.007(2) 0.011(2) -0.005(2)
C110 0.038(3) 0.049(4) 0.028(3) -0.006(3) 0.012(3) -0.012(3)
C111 0.034(3) 0.061(4) 0.043(4) -0.013(3) 0.021(3) -0.005(3)
C112 0.035(3) 0.042(3) 0.030(3) -0.003(3) 0.011(3) -0.004(3)
C113 0.028(3) 0.030(3) 0.031(3) 0.006(2) 0.007(2) 0.007(2)
C114 0.042(3) 0.039(3) 0.029(3) 0.003(2) 0.017(3) 0.001(3)
C115 0.073(5) 0.068(5) 0.047(4) 0.020(4) 0.031(4) 0.013(4)
C116 0.126(8) 0.053(5) 0.083(6) 0.014(4) 0.052(6) 0.005(5)
C117 0.094(6) 0.114(7) 0.050(5) 0.043(5) 0.038(5) 0.029(6)
C118 0.068(5) 0.096(6) 0.061(5) 0.036(5) 0.020(4) 0.035(5)
C119 0.034(3) 0.030(3) 0.029(3) -0.001(2) 0.013(2) -0.004(2)
C120 0.109(6) 0.042(4) 0.051(4) -0.002(3) 0.045(4) -0.017(4)
C121 0.239(11) 0.051(5) 0.050(5) 0.009(4) 0.031(7) 0.017(7)
C122 0.184(11) 0.050(5) 0.062(5) -0.006(4) 0.004(6) 0.039(6)
C123 0.266(14) 0.050(5) 0.044(5) 0.021(4) 0.016(6) 0.006(7)
C124 0.199(12) 0.081(8) 0.118(10) 0.010(7) -0.005(8) 0.009(7)
C125 0.020(3) 0.028(3) 0.021(3) 0.001(2) 0.004(2) -0.004(2)
C126 0.019(3) 0.047(4) 0.039(3) 0.016(3) 0.006(2) 0.001(2)
C127 0.027(3) 0.075(5) 0.044(4) 0.022(3) 0.015(3) 0.009(3)
C128 0.037(4) 0.094(6) 0.041(4) 0.015(4) 0.014(3) 0.006(4)
C129 0.049(5) 0.163(10) 0.072(5) 0.040(6) 0.039(4) -0.004(5)
C130 0.074(5) 0.100(6) 0.039(4) 0.006(4) 0.030(4) 0.028(5)
C131 0.018(2) 0.029(3) 0.024(3) -0.004(2) 0.005(2) -0.003(2)
C132 0.033(3) 0.050(4) 0.023(3) 0.002(3) 0.008(2) 0.006(3)
C133 0.041(3) 0.059(4) 0.032(3) -0.006(3) 0.022(3) 0.009(3)
C134 0.063(5) 0.103(6) 0.031(4) -0.004(4) 0.023(3) 0.016(4)
C135 0.057(5) 0.117(7) 0.045(4) 0.019(4) 0.028(4) 0.046(5)
C136 0.118(7) 0.067(5) 0.080(6) -0.032(5) 0.067(6) -0.025(5)
C137 0.031(3) 0.022(3) 0.023(3) 0.001(2) 0.008(2) -0.003(2)
C138 0.047(4) 0.035(3) 0.038(3) -0.010(3) 0.025(3) -0.010(3)
C139 0.065(4) 0.039(3) 0.051(4) 0.000(3) 0.037(4) -0.007(3)
C140 0.080(5) 0.062(5) 0.051(4) 0.008(4) 0.029(4) 0.014(4)
C141 0.111(7) 0.048(4) 0.056(5) -0.003(4) 0.038(5) -0.038(4)
C142 0.088(6) 0.075(5) 0.059(5) 0.010(4) 0.052(5) -0.007(4)
C143 0.023(3) 0.028(3) 0.024(3) -0.006(2) 0.009(2) -0.004(2)
C144 0.030(3) 0.036(3) 0.051(4) 0.005(3) 0.012(3) 0.005(3)
C145 0.028(3) 0.053(4) 0.054(4) 0.006(3) 0.018(3) 0.008(3)
C146 0.035(4) 0.070(5) 0.056(4) -0.005(4) 0.017(3) -0.015(3)
C147 0.056(4) 0.076(5) 0.058(4) -0.005(4) 0.036(4) 0.012(4)
C148 0.033(4) 0.099(7) 0.111(7) 0.024(5) 0.033(4) 0.019(4)
C151 0.114(7) 0.029(4) 0.044(4) 0.007(3) 0.017(4) -0.012(4)
C152 0.298(19) 0.042(5) 0.095(8) -0.018(5) 0.004(10) -0.050(8)
C153 0.046(4) 0.088(6) 0.044(4) -0.023(4) 0.023(3) -0.024(4)
C154 0.094(7) 0.268(16) 0.067(6) -0.085(8) 0.057(6) -0.074(9)
C155 0.030(3) 0.028(3) 0.040(3) -0.002(3) 0.010(3) 0.002(2)
C156 0.068(5) 0.031(3) 0.055(4) -0.009(3) 0.025(4) 0.007(3)
O2W 0.109(4) 0.081(4) 0.072(3) -0.048(3) 0.058(3) -0.070(3)
O3W 0.172(18) 0.32(3) 0.121(14) -0.046(17) -0.003(13) 0.16(2)
N81 0.030(3) 0.055(4) 0.093(5) -0.009(3) 0.009(3) 0.002(3)
C161 0.040(4) 0.046(4) 0.061(4) 0.007(3) 0.010(3) 0.019(3)
C162 0.055(5) 0.069(5) 0.087(6) 0.021(4) 0.024(4) 0.001(4)
N82 0.043(4) 0.270(12) 0.050(4) 0.005(6) 0.026(3) 0.007(5)
C163 0.027(3) 0.108(6) 0.033(3) 0.000(4) 0.008(3) 0.011(4)
C164 0.041(3) 0.045(4) 0.037(3) -0.002(3) 0.021(3) -0.001(3)
N83 0.152(9) 0.131(8) 0.092(7) -0.015(6) -0.032(6) -0.069(7)
C165 0.073(6) 0.073(6) 0.072(6) -0.023(5) -0.003(5) -0.011(5)
C166 0.079(7) 0.150(10) 0.090(7) -0.057(7) 0.027(6) 0.008(7)
N84 0.31(2) 0.226(16) 0.238(16) 0.086(13) 0.167(15) 0.197(15)
C167 0.129(10) 0.137(10) 0.124(9) 0.055(8) 0.067(8) 0.076(8)
C168 0.091(7) 0.105(7) 0.089(7) 0.032(6) 0.043(6) 0.032(6)
N85 0.121 0.072 0.085 0.023 0.072 0.005
C169 0.100 0.110 0.052 -0.025 0.040 0.006
C170 0.073 0.059 0.373 -0.077 0.147 -0.042

loop_
_atom_type_symbol
_atom_type_description
_atom_type_scat_dispersion_real
_atom_type_scat_dispersion_imag
_atom_type_scat_source
C C 0.0033 0.0016 'International Tables Vol C Tables 4.2.6.8 and 6.1.1.4'
H H 0.0000 0.0000 'International Tables Vol C Tables 4.2.6.8 and 6.1.1.4'
N N 0.0061 0.0033 'International Tables Vol C Tables 4.2.6.8 and 6.1.1.4'
O O 0.0106 0.0060 'International Tables Vol C Tables 4.2.6.8 and 6.1.1.4'
Ni Ni 0.3393 1.1124 'International Tables Vol C Tables 4.2.6.8 and 6.1.1.4'
Cl Cl 0.1484 0.1585 'International Tables Vol C Tables 4.2.6.8 and 6.1.1.4'

loop_
_geom_angle_atom_site_label_1
_geom_angle_atom_site_label_2
_geom_angle_atom_site_label_3
_geom_angle
O51 Ni1 O55 176.23(15)
O51 Ni1 O1 92.28(14)
O55 Ni1 O1 87.76(14)
O51 Ni1 N71 84.80(18)
O55 Ni1 N71 91.47(18)
O1 Ni1 N71 99.78(17)
O51 Ni1 O11 88.64(14)
O55 Ni1 O11 92.22(14)
O1 Ni1 O11 166.16(13)
N71 Ni1 O11 94.06(18)
O51 Ni1 O4 96.03(14)
O55 Ni1 O4 87.74(14)
O1 Ni1 O4 85.10(13)
N71 Ni1 O4 175.03(18)
O11 Ni1 O4 81.07(13)
O51 Ni1 Ni4 104.00(11)
O55 Ni1 Ni4 78.52(10)
O1 Ni1 Ni4 42.03(9)
N71 Ni1 Ni4 140.12(15)
O11 Ni1 Ni4 124.50(10)
O4 Ni1 Ni4 44.41(9)
O11 Ni2 N11 92.44(15)
O11 Ni2 O12 175.82(13)
N11 Ni2 O12 90.42(15)
O11 Ni2 O52 94.04(14)
N11 Ni2 O52 90.23(15)
O12 Ni2 O52 88.99(13)
O11 Ni2 O4 86.14(14)
N11 Ni2 O4 174.94(16)
O12 Ni2 O4 90.75(13)
O52 Ni2 O4 94.71(14)
O11 Ni2 O53 92.40(14)
N11 Ni2 O53 89.75(15)
O12 Ni2 O53 84.57(13)
O52 Ni2 O53 173.56(14)
O4 Ni2 O53 85.46(14)
O11 Ni2 Ni3 131.68(10)
N11 Ni2 Ni3 134.01(12)
O12 Ni2 Ni3 44.84(9)
O52 Ni2 Ni3 97.57(10)
O4 Ni2 Ni3 46.34(9)
O53 Ni2 Ni3 77.89(9)
O6 Ni3 O22 80.44(13)
O6 Ni3 O54 98.28(14)
O22 Ni3 O54 176.15(13)
O6 Ni3 O2 99.60(13)
O22 Ni3 O2 92.56(13)
O54 Ni3 O2 91.23(13)
O6 Ni3 O12 91.17(13)
O22 Ni3 O12 89.50(12)
O54 Ni3 O12 86.90(13)
O2 Ni3 O12 169.22(13)
O6 Ni3 O4 172.62(14)
O22 Ni3 O4 92.34(13)
O54 Ni3 O4 88.82(14)
O2 Ni3 O4 82.16(12)
O12 Ni3 O4 87.19(12)
O6 Ni3 Ni2 133.74(9)
O22 Ni3 Ni2 95.92(9)
O54 Ni3 Ni2 82.32(9)
O2 Ni3 Ni2 126.66(9)
O12 Ni3 Ni2 42.56(9)
O4 Ni3 Ni2 45.03(9)
O1 Ni4 N1 92.17(15)
O1 Ni4 O56 92.80(14)
N1 Ni4 O56 91.18(15)
O1 Ni4 O2 171.26(14)
N1 Ni4 O2 93.67(14)
O56 Ni4 O2 93.57(13)
O1 Ni4 O4 90.02(14)
N1 Ni4 O4 177.35(16)
O56 Ni4 O4 87.22(14)
O2 Ni4 O4 84.32(13)
O1 Ni4 O23 85.94(14)
N1 Ni4 O23 90.09(15)
O56 Ni4 O23 178.25(14)
O2 Ni4 O23 87.56(13)
O4 Ni4 O23 91.56(14)
O1 Ni4 Ni1 43.87(10)
N1 Ni4 Ni1 134.18(11)
O56 Ni4 Ni1 80.99(10)
O2 Ni4 Ni1 131.64(9)
O4 Ni4 Ni1 47.61(9)
O23 Ni4 Ni1 97.26(10)
O57 Ni5 O61 172.48(14)
O57 Ni5 N73 88.08(16)
O61 Ni5 N73 84.42(16)
O57 Ni5 O41 92.46(13)
O61 Ni5 O41 89.33(13)
N73 Ni5 O41 100.21(15)
O57 Ni5 O31 85.91(14)
O61 Ni5 O31 94.65(13)
N73 Ni5 O31 97.91(15)
O41 Ni5 O31 161.74(12)
O57 Ni5 O5 100.78(14)
O61 Ni5 O5 86.69(14)
N73 Ni5 O5 170.77(16)
O41 Ni5 O5 82.14(12)
O31 Ni5 O5 80.32(12)
O57 Ni5 Ni6 78.68(10)
O61 Ni5 Ni6 106.65(10)
N73 Ni5 Ni6 137.36(12)
O41 Ni5 Ni6 120.49(9)
O31 Ni5 Ni6 41.38(9)
O5 Ni5 Ni6 43.89(8)
O31 Ni6 N31 93.81(15)
O31 Ni6 O32 173.01(14)
N31 Ni6 O32 90.23(15)
O31 Ni6 O58 95.11(14)
N31 Ni6 O58 87.95(16)
O32 Ni6 O58 90.72(14)
O31 Ni6 O5 86.35(13)
N31 Ni6 O5 178.73(17)
O32 Ni6 O5 89.49(13)
O58 Ni6 O5 93.29(14)
O31 Ni6 O60 89.46(14)
N31 Ni6 O60 89.07(15)
O32 Ni6 O60 84.91(14)
O58 Ni6 O60 174.69(14)
O5 Ni6 O60 89.68(13)
O31 Ni6 Ni7 131.40(10)
N31 Ni6 Ni7 132.42(12)
O32 Ni6 Ni7 43.30(9)
O58 Ni6 Ni7 99.88(10)
O5 Ni6 Ni7 47.08(9)
O60 Ni6 Ni7 78.97(9)
O31 Ni6 Ni5 44.77(9)
N31 Ni6 Ni5 133.54(12)
O32 Ni6 Ni5 133.48(9)
O58 Ni6 Ni5 78.26(10)
O5 Ni6 Ni5 47.12(9)
O60 Ni6 Ni5 106.94(10)
Ni7 Ni6 Ni5 93.82(2)
O7 Ni7 O59 91.80(14)
O7 Ni7 O64 82.15(13)
O59 Ni7 O64 173.70(13)
O7 Ni7 O32 92.64(13)
O59 Ni7 O32 90.26(13)
O64 Ni7 O32 88.28(13)
O7 Ni7 O42 99.76(13)
O59 Ni7 O42 91.64(13)
O64 Ni7 O42 91.12(13)
O32 Ni7 O42 167.39(12)
O7 Ni7 O5 175.52(14)
O59 Ni7 O5 84.33(13)
O64 Ni7 O5 101.64(13)
O32 Ni7 O5 85.14(12)
O42 Ni7 O5 82.64(12)
O7 Ni7 Ni6 132.90(10)
O59 Ni7 Ni6 79.83(9)
O64 Ni7 Ni6 102.99(9)
O32 Ni7 Ni6 41.79(9)
O42 Ni7 Ni6 126.51(9)
O5 Ni7 Ni6 44.18(8)
O7 Ni7 Ni8 139.91(10)
O59 Ni7 Ni8 101.49(9)
O64 Ni7 Ni8 84.37(9)
O32 Ni7 Ni8 124.53(9)
O42 Ni7 Ni8 42.93(8)
O5 Ni7 Ni8 43.62(8)
Ni6 Ni7 Ni8 86.92(2)
O41 Ni8 N41 93.47(14)
O41 Ni8 O42 173.86(13)
N41 Ni8 O42 92.20(14)
O41 Ni8 O5 87.76(13)
N41 Ni8 O5 177.81(15)
O42 Ni8 O5 86.51(13)
O41 Ni8 O62 90.20(13)
N41 Ni8 O62 92.06(14)
O42 Ni8 O62 91.94(13)
O5 Ni8 O62 89.75(14)
O41 Ni8 O63 89.97(13)
N41 Ni8 O63 86.94(14)
O42 Ni8 O63 87.98(13)
O5 Ni8 O63 91.24(14)
O62 Ni8 O63 179.00(13)
O41 Ni8 Ni7 130.08(9)
N41 Ni8 Ni7 131.24(11)
O42 Ni8 Ni7 43.78(9)
O5 Ni8 Ni7 46.91(9)
O62 Ni8 Ni7 106.40(9)
O63 Ni8 Ni7 74.22(9)
O7 Ni9 O66 95.07(14)
O7 Ni9 O21 90.90(13)
O66 Ni9 O21 90.61(13)
O7 Ni9 O33 92.35(14)
O66 Ni9 O33 170.47(14)
O21 Ni9 O33 95.26(13)
O7 Ni9 N72 178.29(16)
O66 Ni9 N72 86.19(16)
O21 Ni9 N72 87.93(15)
O33 Ni9 N72 86.52(16)
O7 Ni9 O64 79.48(13)
O66 Ni9 O64 88.20(13)
O21 Ni9 O64 170.16(13)
O33 Ni9 O64 87.28(13)
N72 Ni9 O64 101.73(15)
O21 Ni10 N21 91.32(15)
O21 Ni10 O22 173.75(13)
N21 Ni10 O22 86.10(14)
O21 Ni10 O6 104.54(13)
N21 Ni10 O6 163.52(15)
O22 Ni10 O6 78.55(13)
O21 Ni10 O13 85.70(13)
N21 Ni10 O13 91.66(15)
O22 Ni10 O13 88.68(13)
O6 Ni10 O13 93.91(13)
O21 Ni10 O65 92.85(13)
N21 Ni10 O65 92.05(15)
O22 Ni10 O65 92.94(13)
O6 Ni10 O65 82.89(13)
O13 Ni10 O65 176.05(13)
O6 Ni11 O7 87.34(13)
O6 Ni11 O1W 99.62(14)
O7 Ni11 O1W 93.35(14)
O6 Ni11 O43 170.09(14)
O7 Ni11 O43 92.16(13)
O1W Ni11 O43 90.29(14)
O6 Ni11 O3 96.27(13)
O7 Ni11 O3 175.84(13)
O1W Ni11 O3 84.03(14)
O43 Ni11 O3 84.64(13)
O6 Ni11 O65 83.54(13)
O7 Ni11 O65 94.04(13)
O1W Ni11 O65 172.10(14)
O43 Ni11 O65 86.62(13)
O3 Ni11 O65 88.44(13)
C7 N1 C8 118.4(4)
C7 N1 Ni4 122.2(3)
C8 N1 Ni4 119.4(3)
C1 O1 Ni4 120.5(3)
C1 O1 Ni1 138.7(3)
Ni4 O1 Ni1 94.09(14)
C14 O2 Ni4 120.2(3)
C14 O2 Ni3 132.2(3)
Ni4 O2 Ni3 94.85(12)
C14 O3 Ni11 137.2(3)
C27 N11 C28 121.6(4)
C27 N11 Ni2 117.1(3)
C28 N11 Ni2 120.9(3)
C21 O11 Ni2 118.1(3)
C21 O11 Ni1 137.9(3)
Ni2 O11 Ni1 94.98(14)
C34 O12 Ni2 118.7(3)
C34 O12 Ni3 129.7(3)
Ni2 O12 Ni3 92.60(13)
C34 O13 Ni10 128.4(3)
C47 N21 C48 117.4(4)
C47 N21 Ni10 117.6(3)
C48 N21 Ni10 124.3(3)
C41 O21 Ni10 114.3(3)
C41 O21 Ni9 124.4(3)
Ni10 O21 Ni9 119.49(15)
C54 O22 Ni3 127.5(3)
C54 O22 Ni10 130.5(3)
Ni3 O22 Ni10 97.21(13)
C54 O23 Ni4 130.8(3)
C67 N31 C68 121.8(4)
C67 N31 Ni6 117.8(3)
C68 N31 Ni6 120.3(3)
C61 O31 Ni6 118.2(3)
C61 O31 Ni5 143.2(3)
Ni6 O31 Ni5 93.85(13)
C74 O32 Ni6 127.3(3)
C74 O32 Ni7 129.5(3)
Ni6 O32 Ni7 94.91(13)
C74 O33 Ni9 128.7(3)
C87 N41 C88 119.0(4)
C87 N41 Ni8 118.7(3)
C88 N41 Ni8 121.8(3)
C81 O41 Ni8 119.7(3)
C81 O41 Ni5 135.8(3)
Ni8 O41 Ni5 96.11(12)
C94 O42 Ni8 127.2(3)
C94 O42 Ni7 129.7(3)
Ni8 O42 Ni7 93.29(13)
C94 O43 Ni11 132.4(3)
Ni4 O4 Ni2 169.7(2)
Ni4 O4 Ni3 92.37(13)
Ni2 O4 Ni3 88.63(13)
Ni4 O4 Ni1 87.98(13)
Ni2 O4 Ni1 88.77(12)
Ni3 O4 Ni1 167.1(2)
Ni4 O4 H4O 103(4)
Ni2 O4 H4O 87(4)
Ni3 O4 H4O 98(4)
Ni1 O4 H4O 94(4)
Ni8 O5 Ni6 165.4(2)
Ni8 O5 Ni7 89.47(12)
Ni6 O5 Ni7 88.75(12)
Ni8 O5 Ni5 90.48(12)
Ni6 O5 Ni5 88.99(12)
Ni7 O5 Ni5 170.81(19)
Ni8 O5 H5O 100(4)
Ni6 O5 H5O 94(4)
Ni7 O5 H5O 99(4)
Ni5 O5 H5O 90(4)
Ni3 O6 Ni11 125.46(16)
Ni3 O6 Ni10 97.26(14)
Ni11 O6 Ni10 96.89(14)
Ni3 O6 H6O 108(4)
Ni11 O6 H6O 105(4)
Ni10 O6 H6O 126(4)
Ni7 O7 Ni9 98.43(14)
Ni7 O7 Ni11 117.72(15)
Ni9 O7 Ni11 121.03(17)
Ni7 O7 H7O 96(4)
Ni9 O7 H7O 112(4)
Ni11 O7 H7O 108(4)
C101 O51 Ni1 129.6(3)
C101 O52 Ni2 125.6(3)
C107 O53 Ni2 128.7(3)
C107 O54 Ni3 125.2(3)
C113 O55 Ni1 129.5(3)
C113 O56 Ni4 124.3(3)
C119 O57 Ni5 128.0(3)
C119 O58 Ni6 125.8(3)
C125 O59 Ni7 127.9(3)
C125 O60 Ni6 126.3(3)
C131 O61 Ni5 129.2(3)
C131 O62 Ni8 126.3(3)
C137 O63 Ni8 133.9(3)
C137 O64 Ni7 123.5(3)
C137 O64 Ni9 139.3(3)
Ni7 O64 Ni9 94.20(13)
C143 O65 Ni10 125.2(3)
C143 O65 Ni11 116.9(3)
Ni10 O65 Ni11 93.64(13)
C143 O66 Ni9 128.4(3)
C151 N71 Ni1 157.7(5)
C153 N72 Ni9 161.0(5)
C155 N73 Ni5 169.0(5)
Ni11 O1W H1WA 124(4)
Ni11 O1W H1WB 118(4)
H1WA O1W H1WB 95(5)
O1 C1 C2 120.7(5)
O1 C1 C6 121.6(5)
C2 C1 C6 117.6(5)
C3 C2 C1 121.3(5)
C3 C2 H2 119.4
C1 C2 H2 119.4
C2 C3 C4 121.4(6)
C2 C3 H3 119.3
C4 C3 H3 119.3
C5 C4 C3 118.3(6)
C5 C4 H4 120.8
C3 C4 H4 120.8
C4 C5 C6 121.9(6)
C4 C5 H5 119.1
C6 C5 H5 119.1
C5 C6 C1 119.5(5)
C5 C6 C7 115.2(5)
C1 C6 C7 125.3(5)
N1 C7 C6 125.7(5)
N1 C7 H7 117.2
C6 C7 H7 117.2
C9 C8 C13 119.3(5)
C9 C8 N1 121.1(5)
C13 C8 N1 119.6(4)
C10 C9 C8 121.5(5)
C10 C9 H9 119.3
C8 C9 H9 119.3
C11 C10 C9 119.0(5)
C11 C10 H10 120.5
C9 C10 H10 120.5
C10 C11 C12 121.1(5)
C10 C11 Cl1 120.2(4)
C12 C11 Cl1 118.7(4)
C11 C12 C13 120.3(5)
C11 C12 H12 119.9
C13 C12 H12 119.9
C12 C13 C8 118.9(4)
C12 C13 C14 115.6(4)
C8 C13 C14 125.5(4)
O3 C14 O2 126.2(4)
O3 C14 C13 116.9(4)
O2 C14 C13 116.7(4)
O11 C21 C22 120.0(5)
O11 C21 C26 121.3(5)
C22 C21 C26 118.6(5)
C23 C22 C21 120.6(6)
C23 C22 H22 119.7
C21 C22 H22 119.7
C22 C23 C24 122.0(6)
C22 C23 H23 119.0
C24 C23 H23 119.0
C25 C24 C23 118.4(6)
C25 C24 H24 120.8
C23 C24 H24 120.8
C24 C25 C26 122.4(6)
C24 C25 H25 118.8
C26 C25 H25 118.8
C25 C26 C21 118.1(5)
C25 C26 C27 116.7(5)
C21 C26 C27 125.3(5)
N11 C27 C26 127.2(5)
N11 C27 H27 116.4
C26 C27 H27 116.4
C29 C28 C33 118.1(5)
C29 C28 N11 119.3(5)
C33 C28 N11 122.2(4)
C30 C29 C28 122.0(5)
C30 C29 H29 119.0
C28 C29 H29 119.0
C29 C30 C31 119.1(5)
C29 C30 H30 120.4
C31 C30 H30 120.4
C30 C31 C32 120.8(5)
C30 C31 Cl2 119.7(4)
C32 C31 Cl2 119.6(5)
C31 C32 C33 120.9(5)
C31 C32 H32 119.6
C33 C32 H32 119.6
C32 C33 C28 119.1(4)
C32 C33 C34 114.5(4)
C28 C33 C34 126.4(4)
O13 C34 O12 124.4(4)
O13 C34 C33 117.7(4)
O12 C34 C33 117.8(4)
O21 C41 C42 119.5(5)
O21 C41 C46 123.2(4)
C42 C41 C46 117.3(4)
C43 C42 C41 122.1(5)
C43 C42 H42 118.9
C41 C42 H42 118.9
C42 C43 C44 120.5(5)
C42 C43 H43 119.7
C44 C43 H43 119.7
C45 C44 C43 118.9(5)
C45 C44 H44 120.5
C43 C44 H44 120.5
C44 C45 C46 121.9(5)
C44 C45 H45 119.0
C46 C45 H45 119.0
C41 C46 C45 119.2(5)
C41 C46 C47 124.9(5)
C45 C46 C47 115.9(5)
N21 C47 C46 126.6(5)
N21 C47 H47 116.7
C46 C47 H47 116.7
C49 C48 C53 117.9(5)
C49 C48 N21 119.6(5)
C53 C48 N21 122.5(4)
C50 C49 C48 122.6(6)
C50 C49 H49 118.7
C48 C49 H49 118.7
C49 C50 C51 118.7(5)
C49 C50 H50 120.6
C51 C50 H50 120.6
C52 C51 C50 120.7(6)
C52 C51 Cl3 119.8(5)
C50 C51 Cl3 119.5(5)
C51 C52 C53 120.8(5)
C51 C52 H52 119.6
C53 C52 H52 119.6
C52 C53 C48 118.8(5)
C52 C53 C54 115.2(5)
C48 C53 C54 125.9(4)
O23 C54 O22 124.3(5)
O23 C54 C53 116.8(4)
O22 C54 C53 118.8(4)
O31 C61 C62 120.3(5)
O31 C61 C66 122.0(4)
C62 C61 C66 117.6(5)
C63 C62 C61 122.6(6)
C63 C62 H62 118.7
C61 C62 H62 118.7
C62 C63 C64 119.7(6)
C62 C63 H63 120.1
C64 C63 H63 120.1
C65 C64 C63 119.4(6)
C65 C64 H64 120.3
C63 C64 H64 120.3
C64 C65 C66 122.1(5)
C64 C65 H65 118.9
C66 C65 H65 118.9
C65 C66 C61 118.5(5)
C65 C66 C67 116.2(5)
C61 C66 C67 125.3(5)
N31 C67 C66 127.0(5)
N31 C67 H67 116.5
C66 C67 H67 116.5
C69 C68 C73 118.9(5)
C69 C68 N31 118.1(5)
C73 C68 N31 122.8(4)
C70 C69 C68 121.7(5)
C70 C69 H69 119.1
C68 C69 H69 119.1
C71 C70 C69 118.6(5)
C71 C70 H70 120.7
C69 C70 H70 120.7
C70 C71 C72 121.7(5)
C70 C71 Cl4 119.5(4)
C72 C71 Cl4 118.8(5)
C71 C72 C73 120.5(5)
C71 C72 H72 119.7
C73 C72 H72 119.7
C72 C73 C68 118.5(5)
C72 C73 C74 114.1(4)
C68 C73 C74 127.3(4)
O33 C74 O32 124.1(4)
O33 C74 C73 118.3(4)
O32 C74 C73 117.6(4)
O41 C81 C82 120.8(4)
O41 C81 C86 121.2(4)
C82 C81 C86 117.9(4)
C83 C82 C81 121.4(5)
C83 C82 H82 119.3
C81 C82 H82 119.3
C82 C83 C84 121.0(5)
C82 C83 H83 119.5
C84 C83 H83 119.5
C85 C84 C83 118.8(5)
C85 C84 H84 120.6
C83 C84 H84 120.6
C84 C85 C86 122.1(5)
C84 C85 H85 119.0
C86 C85 H85 119.0
C85 C86 C81 118.6(4)
C85 C86 C87 115.4(4)
C81 C86 C87 126.0(4)
N41 C87 C86 127.4(4)
N41 C87 H87 116.3
C86 C87 H87 116.3
C89 C88 C93 118.4(4)
C89 C88 N41 119.7(4)
C93 C88 N41 121.9(4)
C90 C89 C88 121.5(4)
C90 C89 H89 119.2
C88 C89 H89 119.2
C91 C90 C89 119.2(4)
C91 C90 H90 120.4
C89 C90 H90 120.4
C90 C91 C92 120.2(5)
C90 C91 Cl5 120.0(4)
C92 C91 Cl5 119.8(4)
C91 C92 C93 121.4(4)
C91 C92 H92 119.3
C93 C92 H92 119.3
C92 C93 C88 119.1(4)
C92 C93 C94 114.6(4)
C88 C93 C94 126.3(4)
O43 C94 O42 124.1(4)
O43 C94 C93 116.8(4)
O42 C94 C93 118.9(4)
O52 C101 O51 125.4(5)
O52 C101 C102 120.5(5)
O51 C101 C102 114.1(5)
C101 C102 C103 120.4(5)
C101 C102 H10A 107.2
C103 C102 H10A 107.2
C101 C102 H10B 107.2
C103 C102 H10B 107.2
H10A C102 H10B 106.9
C102 C103 C105 112.8(5)
C102 C103 C104 110.5(5)
C105 C103 C104 109.5(6)
C102 C103 C106 106.6(5)
C105 C103 C106 108.3(5)
C104 C103 C106 109.1(5)
C103 C104 H10C 109.5
C103 C104 H10D 109.5
H10C C104 H10D 109.5
C103 C104 H10E 109.5
H10C C104 H10E 109.5
H10D C104 H10E 109.5
C103 C105 H10F 109.5
C103 C105 H10G 109.5
H10F C105 H10G 109.5
C103 C105 H10H 109.5
H10F C105 H10H 109.5
H10G C105 H10H 109.5
C103 C106 H10I 109.5
C103 C106 H10J 109.5
H10I C106 H10J 109.5
C103 C106 H10K 109.5
H10I C106 H10K 109.5
H10J C106 H10K 109.5
O53 C107 O54 125.5(4)
O53 C107 C108 117.4(4)
O54 C107 C108 117.1(4)
C107 C108 C109 113.8(4)
C107 C108 H10L 108.8
C109 C108 H10L 108.8
C107 C108 H10M 108.8
C109 C108 H10M 108.8
H10L C108 H10M 107.7
C110 C109 C112 108.4(5)
C110 C109 C108 111.8(4)
C112 C109 C108 110.4(4)
C110 C109 C111 109.6(5)
C112 C109 C111 109.2(4)
C108 C109 C111 107.4(5)
C109 C110 H11A 109.5
C109 C110 H11B 109.5
H11A C110 H11B 109.5
C109 C110 H11C 109.5
H11A C110 H11C 109.5
H11B C110 H11C 109.5
C109 C111 H11D 109.5
C109 C111 H11E 109.5
H11D C111 H11E 109.5
C109 C111 H11F 109.5
H11D C111 H11F 109.5
H11E C111 H11F 109.5
C109 C112 H11G 109.5
C109 C112 H11H 109.5
H11G C112 H11H 109.5
C109 C112 H11I 109.5
H11G C112 H11I 109.5
H11H C112 H11I 109.5
O56 C113 O55 125.6(5)
O56 C113 C114 118.3(5)
O55 C113 C114 116.1(5)
C113 C114 C115 114.7(5)
C113 C114 H11J 108.6
C115 C114 H11J 108.6
C113 C114 H11K 108.6
C115 C114 H11K 108.6
H11J C114 H11K 107.6
C114 C115 C118 109.3(6)
C114 C115 C117 106.4(6)
C118 C115 C117 109.2(6)
C114 C115 C116 110.8(6)
C118 C115 C116 110.3(7)
C117 C115 C116 110.8(7)
C115 C116 H11L 109.5
C115 C116 H11M 109.5
H11L C116 H11M 109.5
C115 C116 H11N 109.5
H11L C116 H11N 109.5
H11M C116 H11N 109.5
C115 C117 H11O 109.5
C115 C117 H11P 109.5
H11O C117 H11P 109.5
C115 C117 H11Q 109.5
H11O C117 H11Q 109.5
H11P C117 H11Q 109.5
C115 C118 H11R 109.5
C115 C118 H11S 109.5
H11R C118 H11S 109.5
C115 C118 H11T 109.5
H11R C118 H11T 109.5
H11S C118 H11T 109.5
O58 C119 O57 124.5(5)
O58 C119 C120 117.6(5)
O57 C119 C120 117.9(5)
C121 C120 C119 120.0(7)
C121 C120 H12A 107.3
C119 C120 H12A 107.3
C121 C120 H12B 107.3
C119 C120 H12B 107.3
H12A C120 H12B 106.9
C120 C121 C122 117.4(8)
C120 C121 C123 109.2(10)
C122 C121 C123 107.9(8)
C120 C121 C124 101.5(8)
C122 C121 C124 109.7(11)
C123 C121 C124 111.0(9)
C121 C122 H12C 109.5
C121 C122 H12D 109.5
H12C C122 H12D 109.5
C121 C122 H12E 109.5
H12C C122 H12E 109.5
H12D C122 H12E 109.5
C121 C123 H12F 109.5
C121 C123 H12G 109.5
H12F C123 H12G 109.5
C121 C123 H12H 109.5
H12F C123 H12H 109.5
H12G C123 H12H 109.5
C121 C124 H12I 109.5
C121 C124 H12J 109.5
H12I C124 H12J 109.5
C121 C124 H12K 109.5
H12I C124 H12K 109.5
H12J C124 H12K 109.5
O60 C125 O59 124.3(4)
O60 C125 C126 118.3(4)
O59 C125 C126 117.4(4)
C125 C126 C127 114.1(5)
C125 C126 H12L 108.7
C127 C126 H12L 108.7
C125 C126 H12M 108.7
C127 C126 H12M 108.7
H12L C126 H12M 107.6
C128 C127 C126 110.6(5)
C128 C127 C130 109.6(6)
C126 C127 C130 111.9(5)
C128 C127 C129 108.6(5)
C126 C127 C129 108.0(6)
C130 C127 C129 108.1(6)
C127 C128 H12N 109.5
C127 C128 H12O 109.5
H12N C128 H12O 109.5
C127 C128 H12P 109.5
H12N C128 H12P 109.5
H12O C128 H12P 109.5
C127 C129 H12Q 109.5
C127 C129 H12R 109.5
H12Q C129 H12R 109.5
C127 C129 H12S 109.5
H12Q C129 H12S 109.5
H12R C129 H12S 109.5
C127 C130 H13A 109.5
C127 C130 H13B 109.5
H13A C130 H13B 109.5
C127 C130 H13C 109.5
H13A C130 H13C 109.5
H13B C130 H13C 109.5
O61 C131 O62 125.4(4)
O61 C131 C132 119.7(4)
O62 C131 C132 114.8(4)
C131 C132 C133 121.9(5)
C131 C132 H13D 106.9
C133 C132 H13D 106.9
C131 C132 H13E 106.9
C133 C132 H13E 106.9
H13D C132 H13E 106.7
C135 C133 C136 110.6(7)
C135 C133 C132 111.1(5)
C136 C133 C132 111.0(5)
C135 C133 C134 109.0(5)
C136 C133 C134 108.5(6)
C132 C133 C134 106.4(5)
C133 C134 H13F 109.5
C133 C134 H13G 109.5
H13F C134 H13G 109.5
C133 C134 H13H 109.5
H13F C134 H13H 109.5
H13G C134 H13H 109.5
C133 C135 H13I 109.5
C133 C135 H13J 109.5
H13I C135 H13J 109.5
C133 C135 H13K 109.5
H13I C135 H13K 109.5
H13J C135 H13K 109.5
C133 C136 H13L 109.5
C133 C136 H13M 109.5
H13L C136 H13M 109.5
C133 C136 H13N 109.5
H13L C136 H13N 109.5
H13M C136 H13N 109.5
O63 C137 O64 122.6(4)
O63 C137 C138 118.7(4)
O64 C137 C138 118.8(4)
C139 C138 C137 115.8(5)
C139 C138 H13O 108.3
C137 C138 H13O 108.3
C139 C138 H13P 108.3
C137 C138 H13P 108.3
H13O C138 H13P 107.4
C141 C139 C138 112.4(5)
C141 C139 C142 111.3(6)
C138 C139 C142 107.9(5)
C141 C139 C140 108.5(6)
C138 C139 C140 108.4(5)
C142 C139 C140 108.1(6)
C139 C140 H14A 109.5
C139 C140 H14B 109.5
H14A C140 H14B 109.5
C139 C140 H14C 109.5
H14A C140 H14C 109.5
H14B C140 H14C 109.5
C139 C141 H14D 109.5
C139 C141 H14E 109.5
H14D C141 H14E 109.5
C139 C141 H14F 109.5
H14D C141 H14F 109.5
H14E C141 H14F 109.5
C139 C142 H14G 109.5
C139 C142 H14H 109.5
H14G C142 H14H 109.5
C139 C142 H14I 109.5
H14G C142 H14I 109.5
H14H C142 H14I 109.5
O66 C143 O65 124.4(4)
O66 C143 C144 121.1(5)
O65 C143 C144 114.5(4)
C143 C144 C145 120.4(5)
C143 C144 H14J 107.2
C145 C144 H14J 107.2
C143 C144 H14K 107.2
C145 C144 H14K 107.2
H14J C144 H14K 106.9
C147 C145 C144 112.5(5)
C147 C145 C146 109.3(6)
C144 C145 C146 109.7(5)
C147 C145 C148 108.6(6)
C144 C145 C148 107.2(5)
C146 C145 C148 109.5(6)
C145 C146 H14L 109.5
C145 C146 H14M 109.5
H14L C146 H14M 109.5
C145 C146 H14N 109.5
H14L C146 H14N 109.5
H14M C146 H14N 109.5
C145 C147 H14O 109.5
C145 C147 H14P 109.5
H14O C147 H14P 109.5
C145 C147 H14Q 109.5
H14O C147 H14Q 109.5
H14P C147 H14Q 109.5
C145 C148 H14R 109.5
C145 C148 H14S 109.5
H14R C148 H14S 109.5
C145 C148 H14T 109.5
H14R C148 H14T 109.5
H14S C148 H14T 109.5
N71 C151 C152 176.6(8)
C151 C152 H15A 109.5
C151 C152 H15B 109.5
H15A C152 H15B 109.5
C151 C152 H15C 109.5
H15A C152 H15C 109.5
H15B C152 H15C 109.5
N72 C153 C154 178.2(7)
C153 C154 H15D 109.5
C153 C154 H15E 109.5
H15D C154 H15E 109.5
C153 C154 H15F 109.5
H15D C154 H15F 109.5
H15E C154 H15F 109.5
N73 C155 C156 177.5(7)
C155 C156 H15G 109.5
C155 C156 H15H 109.5
H15G C156 H15H 109.5
C155 C156 H15I 109.5
H15G C156 H15I 109.5
H15H C156 H15I 109.5
H2WA O2W H2WB 104(4)
N81 C161 C162 178.5(8)
C161 C162 H16A 109.5
C161 C162 H16B 109.5
H16A C162 H16B 109.5
C161 C162 H16C 109.5
H16A C162 H16C 109.5
H16B C162 H16C 109.5
N82 C163 C164 179.3(7)
C163 C164 H16D 109.5
C163 C164 H16E 109.5
H16D C164 H16E 109.5
C163 C164 H16F 109.5
H16D C164 H16F 109.5
H16E C164 H16F 109.5
N83 C165 C166 177.9(13)
C165 C166 H16G 109.5
C165 C166 H16H 109.5
H16G C166 H16H 109.5
C165 C166 H16I 109.5
H16G C166 H16I 109.5
H16H C166 H16I 109.5
N84 C167 C168 179(2)
C167 C168 H16J 109.5
C167 C168 H16K 109.5
H16J C168 H16K 109.5
C167 C168 H16L 109.5
H16J C168 H16L 109.5
H16K C168 H16L 109.5
N85 C169 C170 165.4

loop_
_geom_bond_atom_site_label_1
_geom_bond_atom_site_label_2
_geom_bond_distance
Ni1 O51 2.009(4)
Ni1 O55 2.020(4)
Ni1 O1 2.063(3)
Ni1 N71 2.073(5)
Ni1 O11 2.090(3)
Ni1 O4 2.194(3)
Ni1 Ni4 2.9695(9)
Ni2 O11 1.981(3)
Ni2 N11 2.003(4)
Ni2 O12 2.006(3)
Ni2 O52 2.039(3)
Ni2 O4 2.096(3)
Ni2 O53 2.098(3)
Ni2 Ni3 2.9624(8)
Ni3 O6 2.004(3)
Ni3 O22 2.031(3)
Ni3 O54 2.044(3)
Ni3 O2 2.081(3)
Ni3 O12 2.091(3)
Ni3 O4 2.144(3)
Ni4 O1 1.993(3)
Ni4 N1 1.999(4)
Ni4 O56 2.053(3)
Ni4 O2 2.057(3)
Ni4 O4 2.079(3)
Ni4 O23 2.101(3)
Ni5 O57 2.012(4)
Ni5 O61 2.054(3)
Ni5 N73 2.076(4)
Ni5 O41 2.079(3)
Ni5 O31 2.117(3)
Ni5 O5 2.197(3)
Ni5 Ni6 2.9985(9)
Ni6 O31 1.987(3)
Ni6 N31 1.990(4)
Ni6 O32 1.995(3)
Ni6 O58 2.040(3)
Ni6 O5 2.079(3)
Ni6 O60 2.127(3)
Ni6 Ni7 2.9829(9)
Ni7 O7 2.015(3)
Ni7 O59 2.037(3)
Ni7 O64 2.038(3)
Ni7 O32 2.053(3)
Ni7 O42 2.074(3)
Ni7 O5 2.185(3)
Ni7 Ni8 2.9918(8)
Ni8 O41 1.991(3)
Ni8 N41 1.998(4)
Ni8 O42 2.041(3)
Ni8 O5 2.064(3)
Ni8 O62 2.071(3)
Ni8 O63 2.108(3)
Ni9 O7 2.026(3)
Ni9 O66 2.030(3)
Ni9 O21 2.094(3)
Ni9 O33 2.098(3)
Ni9 N72 2.103(5)
Ni9 O64 2.138(3)
Ni10 O21 2.025(3)
Ni10 N21 2.037(4)
Ni10 O22 2.045(3)
Ni10 O6 2.070(3)
Ni10 O13 2.096(3)
Ni10 O65 2.102(3)
Ni11 O6 2.034(3)
Ni11 O7 2.045(3)
Ni11 O1W 2.052(4)
Ni11 O43 2.053(3)
Ni11 O3 2.087(3)
Ni11 O65 2.110(3)
Cl1 C11 1.737(5)
Cl2 C31 1.750(6)
Cl3 C51 1.747(6)
Cl4 C71 1.754(6)
Cl5 C91 1.740(5)
N1 C7 1.294(6)
N1 C8 1.426(6)
O1 C1 1.320(6)
O2 C14 1.281(5)
O3 C14 1.233(6)
N11 C27 1.291(6)
N11 C28 1.429(6)
O11 C21 1.328(6)
O12 C34 1.278(6)
O13 C34 1.235(6)
N21 C47 1.295(6)
N21 C48 1.427(6)
O21 C41 1.330(6)
O22 C54 1.281(6)
O23 C54 1.237(6)
N31 C67 1.292(6)
N31 C68 1.429(6)
O31 C61 1.310(6)
O32 C74 1.277(6)
O33 C74 1.239(6)
N41 C87 1.295(6)
N41 C88 1.424(6)
O41 C81 1.327(5)
O42 C94 1.284(5)
O43 C94 1.235(5)
O4 H4O 0.76(5)
O5 H5O 0.85(5)
O6 H6O 0.75(5)
O7 H7O 0.75(5)
O51 C101 1.264(6)
O52 C101 1.258(6)
O53 C107 1.254(6)
O54 C107 1.276(6)
O55 C113 1.271(6)
O56 C113 1.260(6)
O57 C119 1.268(6)
O58 C119 1.257(6)
O59 C125 1.275(6)
O60 C125 1.252(6)
O61 C131 1.261(6)
O62 C131 1.264(6)
O63 C137 1.251(6)
O64 C137 1.291(6)
O65 C143 1.296(6)
O66 C143 1.237(6)
N71 C151 1.112(8)
N72 C153 1.126(7)
N73 C155 1.136(7)
O1W H1WA 0.81(6)
O1W H1WB 0.81(6)
C1 C2 1.403(7)
C1 C6 1.422(7)
C2 C3 1.379(8)
C2 H2 0.9500
C3 C4 1.404(9)
C3 H3 0.9500
C4 C5 1.363(8)
C4 H4 0.9500
C5 C6 1.419(7)
C5 H5 0.9500
C6 C7 1.450(7)
C7 H7 0.9500
C8 C9 1.392(7)
C8 C13 1.405(7)
C9 C10 1.387(8)
C9 H9 0.9500
C10 C11 1.378(8)
C10 H10 0.9500
C11 C12 1.386(7)
C12 C13 1.401(7)
C12 H12 0.9500
C13 C14 1.523(7)
C21 C22 1.401(8)
C21 C26 1.432(7)
C22 C23 1.379(8)
C22 H22 0.9500
C23 C24 1.384(9)
C23 H23 0.9500
C24 C25 1.374(8)
C24 H24 0.9500
C25 C26 1.414(7)
C25 H25 0.9500
C26 C27 1.442(8)
C27 H27 0.9500
C28 C29 1.410(7)
C28 C33 1.412(7)
C29 C30 1.374(8)
C29 H29 0.9500
C30 C31 1.382(9)
C30 H30 0.9500
C31 C32 1.382(7)
C32 C33 1.396(7)
C32 H32 0.9500
C33 C34 1.533(6)
C41 C42 1.405(7)
C41 C46 1.413(7)
C42 C43 1.381(7)
C42 H42 0.9500
C43 C44 1.386(8)
C43 H43 0.9500
C44 C45 1.368(8)
C44 H44 0.9500
C45 C46 1.417(7)
C45 H45 0.9500
C46 C47 1.452(7)
C47 H47 0.9500
C48 C49 1.396(7)
C48 C53 1.415(7)
C49 C50 1.381(8)
C49 H49 0.9500
C50 C51 1.384(9)
C50 H50 0.9500
C51 C52 1.377(8)
C52 C53 1.409(7)
C52 H52 0.9500
C53 C54 1.504(7)
C61 C62 1.391(8)
C61 C66 1.442(7)
C62 C63 1.388(8)
C62 H62 0.9500
C63 C64 1.402(9)
C63 H63 0.9500
C64 C65 1.365(8)
C64 H64 0.9500
C65 C66 1.416(7)
C65 H65 0.9500
C66 C67 1.446(7)
C67 H67 0.9500
C68 C69 1.397(7)
C68 C73 1.408(7)
C69 C70 1.388(8)
C69 H69 0.9500
C70 C71 1.360(8)
C70 H70 0.9500
C71 C72 1.384(8)
C72 C73 1.399(7)
C72 H72 0.9500
C73 C74 1.529(7)
C81 C82 1.408(7)
C81 C86 1.429(7)
C82 C83 1.376(7)
C82 H82 0.9500
C83 C84 1.401(8)
C83 H83 0.9500
C84 C85 1.367(8)
C84 H84 0.9500
C85 C86 1.419(7)
C85 H85 0.9500
C86 C87 1.440(7)
C87 H87 0.9500
C88 C89 1.402(6)
C88 C93 1.409(6)
C89 C90 1.385(7)
C89 H89 0.9500
C90 C91 1.383(7)
C90 H90 0.9500
C91 C92 1.383(7)
C92 C93 1.387(7)
C92 H92 0.9500
C93 C94 1.511(6)
C101 C102 1.517(7)
C102 C103 1.521(8)
C102 H10A 0.9900
C102 H10B 0.9900
C103 C105 1.525(9)
C103 C104 1.536(9)
C103 C106 1.544(8)
C104 H10C 0.9800
C104 H10D 0.9800
C104 H10E 0.9800
C105 H10F 0.9800
C105 H10G 0.9800
C105 H10H 0.9800
C106 H10I 0.9800
C106 H10J 0.9800
C106 H10K 0.9800
C107 C108 1.521(7)
C108 C109 1.543(7)
C108 H10L 0.9900
C108 H10M 0.9900
C109 C110 1.539(8)
C109 C112 1.541(7)
C109 C111 1.543(8)
C110 H11A 0.9800
C110 H11B 0.9800
C110 H11C 0.9800
C111 H11D 0.9800
C111 H11E 0.9800
C111 H11F 0.9800
C112 H11G 0.9800
C112 H11H 0.9800
C112 H11I 0.9800
C113 C114 1.525(7)
C114 C115 1.530(9)
C114 H11J 0.9900
C114 H11K 0.9900
C115 C118 1.539(11)
C115 C117 1.545(9)
C115 C116 1.562(11)
C116 H11L 0.9800
C116 H11M 0.9800
C116 H11N 0.9800
C117 H11O 0.9800
C117 H11P 0.9800
C117 H11Q 0.9800
C118 H11R 0.9800
C118 H11S 0.9800
C118 H11T 0.9800
C119 C120 1.512(8)
C120 C121 1.427(12)
C120 H12A 0.9900
C120 H12B 0.9900
C121 C122 1.502(12)
C121 C123 1.588(14)
C121 C124 1.675(18)
C122 H12C 0.9800
C122 H12D 0.9800
C122 H12E 0.9800
C123 H12F 0.9800
C123 H12G 0.9800
C123 H12H 0.9800
C124 H12I 0.9800
C124 H12J 0.9800
C124 H12K 0.9800
C125 C126 1.523(7)
C126 C127 1.527(9)
C126 H12L 0.9900
C126 H12M 0.9900
C127 C128 1.517(8)
C127 C130 1.533(10)
C127 C129 1.538(9)
C128 H12N 0.9800
C128 H12O 0.9800
C128 H12P 0.9800
C129 H12Q 0.9800
C129 H12R 0.9800
C129 H12S 0.9800
C130 H13A 0.9800
C130 H13B 0.9800
C130 H13C 0.9800
C131 C132 1.530(7)
C132 C133 1.535(8)
C132 H13D 0.9900
C132 H13E 0.9900
C133 C135 1.515(9)
C133 C136 1.526(10)
C133 C134 1.552(8)
C134 H13F 0.9800
C134 H13G 0.9800
C134 H13H 0.9800
C135 H13I 0.9800
C135 H13J 0.9800
C135 H13K 0.9800
C136 H13L 0.9800
C136 H13M 0.9800
C136 H13N 0.9800
C137 C138 1.523(7)
C138 C139 1.519(8)
C138 H13O 0.9900
C138 H13P 0.9900
C139 C141 1.507(9)
C139 C142 1.527(9)
C139 C140 1.554(10)
C140 H14A 0.9800
C140 H14B 0.9800
C140 H14C 0.9800
C141 H14D 0.9800
C141 H14E 0.9800
C141 H14F 0.9800
C142 H14G 0.9800
C142 H14H 0.9800
C142 H14I 0.9800
C143 C144 1.510(7)
C144 C145 1.539(8)
C144 H14J 0.9900
C144 H14K 0.9900
C145 C147 1.525(9)
C145 C146 1.541(9)
C145 C148 1.547(9)
C146 H14L 0.9800
C146 H14M 0.9800
C146 H14N 0.9800
C147 H14O 0.9800
C147 H14P 0.9800
C147 H14Q 0.9800
C148 H14R 0.9800
C148 H14S 0.9800
C148 H14T 0.9800
C151 C152 1.478(11)
C152 H15A 0.9800
C152 H15B 0.9800
C152 H15C 0.9800
C153 C154 1.472(10)
C154 H15D 0.9800
C154 H15E 0.9800
C154 H15F 0.9800
C155 C156 1.460(8)
C156 H15G 0.9800
C156 H15H 0.9800
C156 H15I 0.9800
O2W H2WA 0.86(2)
O2W H2WB 0.85(2)
N81 C161 1.130(8)
C161 C162 1.469(10)
C162 H16A 0.9800
C162 H16B 0.9800
C162 H16C 0.9800
N82 C163 1.138(8)
C163 C164 1.423(8)
C164 H16D 0.9800
C164 H16E 0.9800
C164 H16F 0.9800
N83 C165 1.104(10)
C165 C166 1.410(11)
C166 H16G 0.9800
C166 H16H 0.9800
C166 H16I 0.9800
N84 C167 1.123(14)
C167 C168 1.429(13)
C168 H16J 0.9800
C168 H16K 0.9800
C168 H16L 0.9800
N85 C169 1.2386
C169 C170 1.7678

loop_
_geom_hbond_atom_site_label_D
_geom_hbond_atom_site_label_H
_geom_hbond_atom_site_label_A
_geom_hbond_distance_DH
_geom_hbond_distance_HA
_geom_hbond_distance_DA
_geom_hbond_angle_DHA
O4 H4O O53 0.76(5) 2.36(5) 2.846(5) 124(5)
O5 H5O O61 0.85(5) 2.46(5) 2.920(5) 114(4)
O6 H6O N81 0.75(5) 2.37(5) 3.068(6) 157(5)
O7 H7O N81 0.75(5) 2.44(5) 3.170(6) 165(5)
O1W H1WA O2W 0.81(6) 1.89(6) 2.695(5) 171(6)
O1W H1WB O59 0.81(6) 1.87(6) 2.634(5) 157(5)
O2W H2WB O54 0.85(2) 2.19(7) 2.748(4) 123(7)
